data_7249261
loop_
_publ_author_name
'Xu, Meng-Yuan'
'Wu, Qian'
'Wang, Chen'
'Sun, Yao'
'Teng, Yu-Kang'
'Zhang, Rui'
'Lu, Zhen-Zhong'

_publ_section_title
;
 Coordination polymers and supramolecular cages based on
 [(MS4)Cux]x&#x2212;2 cluster units and N-containing ligands
;
_journal_issue 39
_journal_name_full CrystEngComm
_journal_page_first 5585
_journal_page_last 5590
_journal_paper_doi 10.1039/D4CE00493K
_journal_volume 26
_journal_year 2024
_chemical_formula_moiety 'C27 H45 Br Cl4 Cu4 N6 S4 W, C27 H44 Br Cl4 Cu4 N6 S4 W, 6(C2 H6 O S)'
_chemical_formula_sum 'C66 H125 Br2 Cl8 Cu8 N12 O6 S14 W2'
_chemical_formula_weight 2951.05
_space_group_crystal_system monoclinic
_space_group_IT_number 4
_space_group_name_Hall 'P 2yb'
_space_group_name_H-M_alt 'P 1 21 1'
_atom_sites_solution_hydrogens mixed
_atom_sites_solution_primary dual
_audit_creation_date 2024-02-26
_audit_creation_method
;
Olex2 1.5
(compiled 2023.08.24 svn.re1ec1418 for OlexSys, GUI svn.r6817)
;
_audit_update_record
;
2024-05-14 deposited with the CCDC.	2024-08-28 downloaded from the CCDC.
;
_cell_angle_alpha 90
_cell_angle_beta 90.112(3)
_cell_angle_gamma 90
_cell_formula_units_Z 2
_cell_length_a 11.3261(7)
_cell_length_b 13.5698(8)
_cell_length_c 33.110(2)
_cell_measurement_reflns_used 9987
_cell_measurement_temperature 193.00
_cell_measurement_theta_max 68.17
_cell_measurement_theta_min 3.52
_cell_volume 5088.8(5)
_computing_cell_refinement 'SAINT V8.40B (?, 2016)'
_computing_data_reduction 'SAINT V8.40B (?, 2016)'
_computing_molecular_graphics 'Olex2 1.5 (Dolomanov et al., 2009)'
_computing_publication_material 'Olex2 1.5 (Dolomanov et al., 2009)'
_computing_structure_refinement 'XL  (Sheldrick, 2008)'
_computing_structure_solution 'SHELXT 2018/2 (Sheldrick, 2018)'
_diffrn_ambient_temperature 193.00
_diffrn_measured_fraction_theta_full 0.987
_diffrn_measured_fraction_theta_max 0.985
_diffrn_measurement_device_type 'Bruker APEX-II CCD'
_diffrn_measurement_method '\f and \w scans'
_diffrn_radiation_type CuK\a
_diffrn_radiation_wavelength 1.54178
_diffrn_reflns_av_R_equivalents 0.0450
_diffrn_reflns_av_unetI/netI 0.0480
_diffrn_reflns_Laue_measured_fraction_full 0.987
_diffrn_reflns_Laue_measured_fraction_max 0.985
_diffrn_reflns_limit_h_max 13
_diffrn_reflns_limit_h_min -13
_diffrn_reflns_limit_k_max 16
_diffrn_reflns_limit_k_min -16
_diffrn_reflns_limit_l_max 39
_diffrn_reflns_limit_l_min -39
_diffrn_reflns_number 58436
_diffrn_reflns_point_group_measured_fraction_full 0.970
_diffrn_reflns_point_group_measured_fraction_max 0.967
_diffrn_reflns_theta_full 67.679
_diffrn_reflns_theta_max 68.290
_diffrn_reflns_theta_min 3.520
_diffrn_source_current 1.1
_diffrn_source_power 0.05500000000000001
_diffrn_source_voltage 50.0
_diffrn_standards_number 0
_exptl_absorpt_coefficient_mu 11.766
_exptl_absorpt_correction_T_max 0.190
_exptl_absorpt_correction_T_min 0.175
_exptl_absorpt_correction_type multi-scan
_exptl_absorpt_process_details
;
SADABS-2016/2 (Bruker,2016/2) was used for absorption correction.
wR2(int) was 0.1238 before and 0.0765 after correction.
The Ratio of minimum to maximum transmission is 0.5136.
The \l/2 correction factor is Not present.
;
_exptl_crystal_colour 'dark red'
_exptl_crystal_colour_modifier dark
_exptl_crystal_colour_primary red
_exptl_crystal_density_diffrn 1.926
_exptl_crystal_description block
_exptl_crystal_F_000 2926
_exptl_crystal_size_max 0.2
_exptl_crystal_size_mid 0.2
_exptl_crystal_size_min 0.15
_refine_diff_density_max 2.184
_refine_diff_density_min -2.053
_refine_diff_density_rms 0.172
_refine_ls_abs_structure_details
;
 Refined as an inversion twin.
;
_refine_ls_abs_structure_Flack 0.023(11)
_refine_ls_extinction_method none
_refine_ls_goodness_of_fit_ref 1.052
_refine_ls_hydrogen_treatment constr
_refine_ls_matrix_type full
_refine_ls_number_parameters 1064
_refine_ls_number_reflns 18050
_refine_ls_number_restraints 1037
_refine_ls_restrained_S_all 1.071
_refine_ls_R_factor_all 0.0501
_refine_ls_R_factor_gt 0.0467
_refine_ls_shift/su_max 0.004
_refine_ls_shift/su_mean 0.000
_refine_ls_structure_factor_coef Fsqd
_refine_ls_weighting_details 'w=1/[\s^2^(Fo^2^)+(0.0982P)^2^+4.2915P] where P=(Fo^2^+2Fc^2^)/3'
_refine_ls_weighting_scheme calc
_refine_ls_wR_factor_gt 0.1346
_refine_ls_wR_factor_ref 0.1390
_reflns_Friedel_coverage 0.877
_reflns_Friedel_fraction_full 0.952
_reflns_Friedel_fraction_max 0.947
_reflns_number_gt 16772
_reflns_number_total 18050
_reflns_threshold_expression 'I > 2\s(I)'
_cod_data_source_file d4ce00493k2.cif
_cod_data_source_block 3
_cod_depositor_comments 'Adding full bibliography for 7249257--7249263.cif.'
_cod_original_cell_volume 5088.7(5)
_cod_database_code 7249261
_shelx_shelxl_version_number 2018/3
_shelx_space_group_comment
;
The symmetry employed for this shelxl refinement is uniquely defined
by the following loop, which should always be used as a source of
symmetry information in preference to the above space-group names.
They are only intended as comments.
;
_shelx_estimated_absorpt_t_max 0.271
_shelx_estimated_absorpt_t_min 0.202
_olex2_refinement_description
;
1. Twinned data refinement
 Scales: 0.977(11)
 0.023(11)
2. Fixed Uiso
 At 1.2 times of:
  All C(H) groups, All C(H,H) groups
 At 1.5 times of:
  All C(H,H,H) groups
3. Rigid bond restraints
 All non-hydrogen atoms
 with sigma for 1-2 distances of 0.01 and sigma for 1-3 distances of 0.01
4. Uiso/Uaniso restraints and constraints
All non-hydrogen atoms have similar U: within 2A with sigma of 0.04 and sigma
for terminal atoms of 0.08 within 2A
5. Same fragment restrains
{S101, O101, C101, C102} sigma for 1-2: 0.02, 1-3: 0.04
as in
{S102, O102, C103, C104}
{S101, O101, C101, C102} sigma for 1-2: 0.02, 1-3: 0.04
as in
{S104, O104, C107, C108}
{S101, O101, C101, C102} sigma for 1-2: 0.02, 1-3: 0.04
as in
{S105, O105, C109, C110}
{S101, O101, C101, C102} sigma for 1-2: 0.02, 1-3: 0.04
as in
{S103, O103, C105, C106}
{S101, O101, C101, C102} sigma for 1-2: 0.02, 1-3: 0.04
as in
{S106, O106, C111, C112}
6.a Riding coordinates:
 C104(H10J,H10K,H10L), C109(H10Y,H,HA), C110(H11A,H11B,H11C)
6.b Secondary CH2 refined with riding coordinates:
 C1(H1A,H1B), C2(H2A,H2B), C3(H3A,H3B), C4(H4A,H4B), C5(H5A,H5B), C6(H6A,H6B),
 C7(H7A,H7B), C14(H14A,H14B), C15(H15A,H15B), C16(H16A,H16B), C17(H17A,H17B),
 C18(H18A,H18B), C19(H19A,H19B), C20(H20A,H20B), C21(H21A,H21B), C22(H22A,H22B),
  C23(H23A,H23B), C24(H24A,H24B), C25(H25A,H25B), C26(H26A,H26B), C27(H27A,
 H27B), C28(H28A,H28B), C29(H29A,H29B), C31(H31A,H31B), C32(H32A,H32B),
 C33(H33A,H33B), C34(H34A,H34B), C41(H41A,H41B), C42(H42A,H42B), C43(H43A,H43B),
  C44(H44A,H44B), C45(H45A,H45B), C46(H46A,H46B), C47(H47A,H47B), C48(H48A,
 H48B), C49(H49A,H49B), C50(H50A,H50B), C51(H51A,H51B), C52(H52A,H52B),
 C53(H53A,H53B), C54(H54A,H54B)
6.c Me refined with riding coordinates:
 C101(H10A,H10B,H10C), C102(H10D,H10E,H10F), C103(H10G,H10H,H10I), C105(H10M,
 H10N,H10O), C106(H10P,H10Q,H10R), C107(H10S,H10T,H10U), C108(H10V,H10W,H10X),
 C111(H11D,H11E,H11F), C112(H11G,H11H,H11I)
6.d Aromatic/amide H refined with riding coordinates:
 C9(H9), C11(H11), C13(H13), C30(H30), C36(H36), C38(H38), C40(H40)
;
_smtbx_masks_void_probe_radius 1.2
_smtbx_masks_void_truncation_radius 1.2
_olex2_submission_special_instructions 'No special instructions were received'

loop_
_space_group_symop_operation_xyz
'x, y, z'
'-x, y+1/2, -z'

loop_
_atom_site_label
_atom_site_type_symbol
_atom_site_fract_x
_atom_site_fract_y
_atom_site_fract_z
_atom_site_U_iso_or_equiv
_atom_site_adp_type
_atom_site_occupancy
_atom_site_site_symmetry_order
_atom_site_calc_flag
_atom_site_refinement_flags_posn
_atom_site_refinement_flags_adp
_atom_site_refinement_flags_occupancy
_atom_site_disorder_assembly
_atom_site_disorder_group
W1 W 0.60803(5) -0.07828(4) 0.63707(2) 0.03498(14) Uani 1 1 d . U . . .
Cu5 Cu 0.73367(17) 0.03912(13) 0.58765(6) 0.0405(4) Uani 1 1 d . U . . .
Cu6 Cu 0.61310(17) -0.22865(13) 0.58307(6) 0.0410(4) Uani 1 1 d . U . . .
Cu7 Cu 0.4707(3) -0.1651(3) 0.69058(7) 0.0807(9) Uani 1 1 d . U . . .
Cu8 Cu 0.39275(18) -0.02152(15) 0.61075(7) 0.0511(5) Uani 1 1 d . U . . .
Cl Cl 0.6266(3) -0.40005(18) 0.58132(9) 0.0416(6) Uani 1 1 d . U . . .
Cl00 Cl 0.7733(2) 0.11016(18) 0.52633(8) 0.0338(5) Uani 1 1 d . U . . .
Cl1 Cl 0.2703(2) 0.00344(17) 0.55656(7) 0.0285(5) Uani 1 1 d . U . . .
Cl5 Cl 0.4018(5) -0.2702(4) 0.73497(11) 0.0771(14) Uani 1 1 d . U . . .
Br6 Br 0.29272(19) -0.01271(16) 0.68122(7) 0.0779(5) Uani 1 1 d . U . . .
S5 S 0.5596(3) 0.0763(2) 0.61955(10) 0.0425(6) Uani 1 1 d . U . . .
S6 S 0.7663(3) -0.1257(2) 0.60130(9) 0.0383(6) Uani 1 1 d . U . . .
S7 S 0.4562(3) -0.1809(2) 0.62165(9) 0.0391(6) Uani 1 1 d . U . . .
S8 S 0.6419(3) -0.0853(3) 0.70169(10) 0.0538(8) Uani 1 1 d . U . . .
N1 N 0.8789(9) 0.1125(7) 0.6236(3) 0.0363(19) Uani 1 1 d . U . . .
N2 N 1.0525(9) 0.1949(7) 0.6620(3) 0.0368(19) Uani 1 1 d . U . . .
N3 N 1.4644(8) 0.3282(7) 0.5561(3) 0.0357(19) Uani 1 1 d . U . . .
N4 N 1.4276(9) 0.2997(7) 0.4803(3) 0.038(2) Uani 1 1 d . U . . .
N5 N 1.1597(9) 0.6507(8) 0.6347(3) 0.038(2) Uani 1 1 d . U . . .
N6 N 1.0321(11) 0.7528(8) 0.5876(3) 0.048(2) Uani 1 1 d . U . . .
C1 C 0.8918(12) 0.0674(10) 0.6638(4) 0.044(3) Uani 1 1 d . U . . .
H1A H 0.897903 -0.004988 0.660912 0.053 Uiso 1 1 calc R U . . .
H1B H 0.820664 0.081982 0.680110 0.053 Uiso 1 1 calc R U . . .
C2 C 1.0037(13) 0.1070(9) 0.6864(4) 0.043(3) Uani 1 1 d . U . . .
H2A H 0.982425 0.128450 0.714051 0.051 Uiso 1 1 calc R U . . .
H2B H 1.064016 0.054442 0.688503 0.051 Uiso 1 1 calc R U . . .
C3 C 0.9938(11) 0.0989(10) 0.6016(4) 0.042(3) Uani 1 1 d . U . . .
H3A H 0.984573 0.121165 0.573246 0.051 Uiso 1 1 calc R U . . .
H3B H 1.014575 0.028064 0.601167 0.051 Uiso 1 1 calc R U . . .
C4 C 1.0933(11) 0.1568(10) 0.6215(4) 0.038(2) Uani 1 1 d . U . . .
H4A H 1.162980 0.113695 0.625251 0.046 Uiso 1 1 calc R U . . .
H4B H 1.116480 0.212713 0.604068 0.046 Uiso 1 1 calc R U . . .
C5 C 0.8580(13) 0.2167(10) 0.6288(5) 0.048(3) Uani 1 1 d . U . . .
H5A H 0.781249 0.226207 0.642564 0.058 Uiso 1 1 calc R U . . .
H5B H 0.852984 0.248533 0.601990 0.058 Uiso 1 1 calc R U . . .
C6 C 0.9545(12) 0.2665(9) 0.6535(4) 0.044(3) Uani 1 1 d . U . . .
H6A H 0.985956 0.323696 0.638337 0.053 Uiso 1 1 calc R U . . .
H6B H 0.921322 0.290871 0.679226 0.053 Uiso 1 1 calc R U . . .
C7 C 1.1513(11) 0.2355(9) 0.6868(4) 0.040(2) Uani 1 1 d . U . . .
H7A H 1.205758 0.180956 0.693773 0.048 Uiso 1 1 calc R U . . .
H7B H 1.118344 0.261232 0.712416 0.048 Uiso 1 1 calc R U . . .
C8 C 1.2219(11) 0.3168(8) 0.6668(3) 0.036(2) Uani 1 1 d . U . . .
C9 C 1.3195(11) 0.2932(8) 0.6431(3) 0.034(2) Uani 1 1 d . U . . .
H9 H 1.339100 0.226111 0.638444 0.041 Uiso 1 1 calc R U . . .
C10 C 1.3892(11) 0.3685(9) 0.6258(4) 0.038(2) Uani 1 1 d . U . . .
C11 C 1.3611(11) 0.4668(9) 0.6336(4) 0.039(2) Uani 1 1 d . U . . .
H11 H 1.409881 0.517833 0.623341 0.047 Uiso 1 1 calc R U . . .
C12 C 1.2606(12) 0.4906(9) 0.6566(4) 0.038(2) Uani 1 1 d . U . . .
C13 C 1.1925(10) 0.4163(9) 0.6725(3) 0.038(2) Uani 1 1 d . U . . .
H13 H 1.124185 0.432618 0.687727 0.046 Uiso 1 1 calc R U . . .
C14 C 1.2348(12) 0.5950(9) 0.6655(4) 0.044(3) Uani 1 1 d . U . . .
H14A H 1.310873 0.630258 0.668442 0.053 Uiso 1 1 calc R U . . .
H14B H 1.194248 0.598221 0.691933 0.053 Uiso 1 1 calc R U . . .
C15 C 1.0367(12) 0.6077(9) 0.6332(4) 0.043(3) Uani 1 1 d . U . . .
H15A H 0.999434 0.611300 0.660185 0.052 Uiso 1 1 calc R U . . .
H15B H 1.039800 0.537803 0.624737 0.052 Uiso 1 1 calc R U . . .
C16 C 0.9654(13) 0.6688(10) 0.6024(5) 0.052(3) Uani 1 1 d . U . . .
H16A H 0.943154 0.626211 0.579347 0.063 Uiso 1 1 calc R U . . .
H16B H 0.891864 0.692364 0.615303 0.063 Uiso 1 1 calc R U . . .
C17 C 1.2108(13) 0.6476(10) 0.5932(4) 0.046(3) Uani 1 1 d . U . . .
H17A H 1.209165 0.579459 0.582600 0.056 Uiso 1 1 calc R U . . .
H17B H 1.293734 0.670683 0.593698 0.056 Uiso 1 1 calc R U . . .
C18 C 1.1353(17) 0.7155(13) 0.5666(5) 0.065(4) Uani 1 1 d . U . . .
H18A H 1.184133 0.771807 0.557512 0.078 Uiso 1 1 calc R U . . .
H18B H 1.109484 0.678733 0.542332 0.078 Uiso 1 1 calc R U . . .
C19 C 1.1519(11) 0.7553(9) 0.6498(4) 0.041(2) Uani 1 1 d . U . . .
H19A H 1.231652 0.785148 0.650628 0.050 Uiso 1 1 calc R U . . .
H19B H 1.119065 0.756148 0.677481 0.050 Uiso 1 1 calc R U . . .
C20 C 1.0722(14) 0.8144(10) 0.6214(5) 0.054(3) Uani 1 1 d . U . . .
H20A H 1.002919 0.839119 0.636537 0.065 Uiso 1 1 calc R U . . .
H20B H 1.116062 0.871922 0.610833 0.065 Uiso 1 1 calc R U . . .
C21 C 1.4954(11) 0.3438(9) 0.6006(3) 0.037(2) Uani 1 1 d . U . . .
H21A H 1.532548 0.283056 0.611267 0.044 Uiso 1 1 calc R U . . .
H21B H 1.553758 0.397795 0.602828 0.044 Uiso 1 1 calc R U . . .
C22 C 1.3816(15) 0.2452(11) 0.5499(4) 0.053(3) Uani 1 1 d . U . . .
H22A H 1.310578 0.254425 0.566869 0.063 Uiso 1 1 calc R U . . .
H22B H 1.419853 0.182502 0.557762 0.063 Uiso 1 1 calc R U . . .
C23 C 1.3460(14) 0.2417(11) 0.5049(4) 0.053(3) Uani 1 1 d . U . . .
H23A H 1.346154 0.172506 0.495512 0.064 Uiso 1 1 calc R U . . .
H23B H 1.265003 0.268011 0.501725 0.064 Uiso 1 1 calc R U . . .
C24 C 1.4076(14) 0.4172(10) 0.5376(4) 0.049(3) Uani 1 1 d . U . . .
H24A H 1.452553 0.477151 0.544877 0.058 Uiso 1 1 calc R U . . .
H24B H 1.325913 0.424458 0.547771 0.058 Uiso 1 1 calc R U . . .
C25 C 1.4062(14) 0.4039(10) 0.4913(4) 0.047(3) Uani 1 1 d . U . . .
H25A H 1.328742 0.425015 0.480397 0.057 Uiso 1 1 calc R U . . .
H25B H 1.467945 0.445892 0.479002 0.057 Uiso 1 1 calc R U . . .
C26 C 1.5789(13) 0.3097(13) 0.5341(5) 0.054(3) Uani 1 1 d . U . . .
H26A H 1.625738 0.258947 0.548437 0.065 Uiso 1 1 calc R U . . .
H26B H 1.626066 0.371011 0.532802 0.065 Uiso 1 1 calc R U . . .
C27 C 1.5480(12) 0.2735(12) 0.4905(4) 0.050(3) Uani 1 1 d . U . . .
H27A H 1.602734 0.304078 0.470821 0.060 Uiso 1 1 calc R U . . .
H27B H 1.557716 0.201110 0.488865 0.060 Uiso 1 1 calc R U . . .
W2 W 0.10746(4) 1.07899(3) 0.86314(2) 0.03408(13) Uani 1 1 d . U . . .
Cu1 Cu 0.23390(16) 0.96147(13) 0.91235(6) 0.0394(4) Uani 1 1 d . U . . .
Cu2 Cu 0.11283(17) 1.22915(13) 0.91718(6) 0.0397(4) Uani 1 1 d . U . . .
Cu3 Cu -0.10750(18) 1.02210(15) 0.88956(7) 0.0491(5) Uani 1 1 d . U . . .
Cu4 Cu -0.0287(3) 1.1667(2) 0.80940(7) 0.0734(8) Uani 1 1 d . U . . .
Cl0A Cl -0.2300(2) 0.99693(17) 0.94357(7) 0.0267(4) Uani 1 1 d . U . . .
Cl2 Cl 0.1255(3) 1.39991(18) 0.91932(9) 0.0425(6) Uani 1 1 d . U . . .
Cl3 Cl 0.2740(2) 0.89010(18) 0.97363(8) 0.0326(5) Uani 1 1 d . U . . .
Cl4 Cl -0.0978(4) 1.2725(4) 0.76492(10) 0.0691(12) Uani 1 1 d . U . . .
Br09 Br -0.20675(18) 1.01404(15) 0.81843(7) 0.0743(5) Uani 1 1 d . U . . .
S1 S 0.0598(3) 0.9245(2) 0.88073(10) 0.0413(6) Uani 1 1 d . U . . .
S2 S -0.0444(3) 1.1817(2) 0.87847(9) 0.0380(6) Uani 1 1 d . U . . .
S3 S 0.2658(3) 1.1263(2) 0.89896(9) 0.0375(6) Uani 1 1 d . U . . .
S4 S 0.1413(3) 1.0862(3) 0.79799(10) 0.0495(7) Uani 1 1 d . U . . .
N7 N 0.3788(9) 0.8885(7) 0.8760(3) 0.0349(19) Uani 1 1 d . U . . .
N8 N 0.5509(9) 0.8063(7) 0.8375(3) 0.037(2) Uani 1 1 d . U . . .
N9 N 0.9282(9) 0.7008(7) 1.0197(3) 0.039(2) Uani 1 1 d . U . . .
N10 N 0.9647(9) 0.6722(7) 0.9439(3) 0.0364(19) Uani 1 1 d . U . . .
N11 N 0.5308(11) 0.2488(9) 0.9122(4) 0.049(2) Uani 1 1 d . U . . .
N12 N 0.6601(9) 0.3503(7) 0.8647(3) 0.036(2) Uani 1 1 d . U . . .
C28 C 0.6344(16) 0.2851(12) 0.9335(5) 0.061(4) Uani 1 1 d . U . . .
H28A H 0.682766 0.228503 0.942558 0.073 Uiso 1 1 calc R U . . .
H28B H 0.608955 0.321970 0.957791 0.073 Uiso 1 1 calc R U . . .
C29 C 0.7105(12) 0.3533(10) 0.9065(4) 0.045(3) Uani 1 1 d . U . . .
H29A H 0.708824 0.421575 0.917054 0.054 Uiso 1 1 calc R U . . .
H29B H 0.793386 0.330276 0.906285 0.054 Uiso 1 1 calc R U . . .
C30 C 0.4629(14) 0.3327(11) 0.8974(5) 0.054(3) Uani 1 1 d . U . . .
H30 H 0.384668 0.348324 0.905513 0.065 Uiso 1 1 calc R U . . .
C31 C 0.5361(12) 0.3927(9) 0.8665(4) 0.043(3) Uani 1 1 d . U . . .
H31A H 0.498548 0.389079 0.839517 0.052 Uiso 1 1 calc R U . . .
H31B H 0.539292 0.462716 0.874827 0.052 Uiso 1 1 calc R U . . .
C32 C 0.5686(15) 0.1865(10) 0.8787(5) 0.054(3) Uani 1 1 d . U . . .
H32A H 0.498536 0.163429 0.863502 0.065 Uiso 1 1 calc R U . . .
H32B H 0.610401 0.127939 0.889398 0.065 Uiso 1 1 calc R U . . .
C33 C 0.6519(12) 0.2442(9) 0.8498(4) 0.042(3) Uani 1 1 d . U . . .
H33A H 0.731289 0.213605 0.849759 0.050 Uiso 1 1 calc R U . . .
H33B H 0.620255 0.242604 0.821967 0.050 Uiso 1 1 calc R U . . .
C34 C 0.7317(12) 0.4048(9) 0.8346(4) 0.043(3) Uani 1 1 d . U . . .
H34A H 0.807733 0.369652 0.831445 0.052 Uiso 1 1 calc R U . . .
H34B H 0.690205 0.401084 0.808259 0.052 Uiso 1 1 calc R U . . .
C35 C 0.7581(11) 0.5099(9) 0.8428(4) 0.038(2) Uani 1 1 d . U . . .
C36 C 0.8602(11) 0.5350(9) 0.8660(4) 0.039(2) Uani 1 1 d . U . . .
H36 H 0.908971 0.483787 0.876282 0.047 Uiso 1 1 calc R U . . .
C37 C 0.8894(11) 0.6308(9) 0.8739(4) 0.036(2) Uani 1 1 d . U . . .
C38 C 0.8205(11) 0.7068(9) 0.8562(4) 0.037(2) Uani 1 1 d . U . . .
H38 H 0.842487 0.773703 0.860087 0.045 Uiso 1 1 calc R U . . .
C39 C 0.7190(11) 0.6840(9) 0.8328(4) 0.037(2) Uani 1 1 d . U . . .
C40 C 0.6923(10) 0.5846(9) 0.8271(3) 0.038(2) Uani 1 1 d . U . . .
H40 H 0.624777 0.568156 0.811405 0.046 Uiso 1 1 calc R U . . .
C41 C 0.6518(11) 0.7646(9) 0.8128(4) 0.038(2) Uani 1 1 d . U . . .
H41A H 0.619563 0.739480 0.786950 0.045 Uiso 1 1 calc R U . . .
H41B H 0.707173 0.818803 0.806301 0.045 Uiso 1 1 calc R U . . .
C42 C 0.4542(11) 0.7339(9) 0.8455(4) 0.041(3) Uani 1 1 d . U . . .
H42A H 0.486268 0.676095 0.860115 0.050 Uiso 1 1 calc R U . . .
H42B H 0.420023 0.710902 0.819676 0.050 Uiso 1 1 calc R U . . .
C43 C 0.3582(12) 0.7837(9) 0.8711(4) 0.044(3) Uani 1 1 d . U . . .
H43A H 0.280454 0.773595 0.858039 0.053 Uiso 1 1 calc R U . . .
H43B H 0.355689 0.752179 0.898057 0.053 Uiso 1 1 calc R U . . .
C44 C 0.5937(11) 0.8447(9) 0.8783(4) 0.038(2) Uani 1 1 d . U . . .
H44A H 0.662446 0.888851 0.874550 0.046 Uiso 1 1 calc R U . . .
H44B H 0.618335 0.789012 0.895730 0.046 Uiso 1 1 calc R U . . .
C45 C 0.4915(11) 0.9017(10) 0.8984(4) 0.043(3) Uani 1 1 d . U . . .
H45A H 0.481530 0.878140 0.926523 0.052 Uiso 1 1 calc R U . . .
H45B H 0.511512 0.972673 0.899469 0.052 Uiso 1 1 calc R U . . .
C46 C 0.5009(13) 0.8932(9) 0.8136(4) 0.042(3) Uani 1 1 d . U . . .
H46A H 0.477636 0.871429 0.786202 0.051 Uiso 1 1 calc R U . . .
H46B H 0.561420 0.945440 0.810962 0.051 Uiso 1 1 calc R U . . .
C47 C 0.3929(11) 0.9333(10) 0.8362(4) 0.042(3) Uani 1 1 d . U . . .
H47A H 0.401122 1.005506 0.839393 0.051 Uiso 1 1 calc R U . . .
H47B H 0.321096 0.920585 0.819964 0.051 Uiso 1 1 calc R U . . .
C48 C 0.9944(11) 0.6566(9) 0.8994(3) 0.036(2) Uani 1 1 d . U . . .
H48A H 1.030741 0.717614 0.888689 0.043 Uiso 1 1 calc R U . . .
H48B H 1.053583 0.603207 0.897208 0.043 Uiso 1 1 calc R U . . .
C49 C 0.9089(14) 0.5825(10) 0.9622(4) 0.049(3) Uani 1 1 d . U . . .
H49A H 0.955048 0.523014 0.955081 0.059 Uiso 1 1 calc R U . . .
H49B H 0.827583 0.574211 0.951686 0.059 Uiso 1 1 calc R U . . .
C50 C 0.9064(14) 0.5959(9) 1.0084(4) 0.047(3) Uani 1 1 d . U . . .
H50A H 0.828550 0.575025 1.018948 0.057 Uiso 1 1 calc R U . . .
H50B H 0.967574 0.553671 1.020965 0.057 Uiso 1 1 calc R U . . .
C51 C 0.8830(14) 0.7553(10) 0.9498(4) 0.049(3) Uani 1 1 d . U . . .
H51A H 0.812483 0.746922 0.932376 0.059 Uiso 1 1 calc R U . . .
H51B H 0.922170 0.817892 0.942306 0.059 Uiso 1 1 calc R U . . .
C52 C 0.8456(14) 0.7582(12) 0.9949(4) 0.054(3) Uani 1 1 d . U . . .
H52A H 0.844251 0.827354 1.004454 0.065 Uiso 1 1 calc R U . . .
H52B H 0.764992 0.730836 0.997767 0.065 Uiso 1 1 calc R U . . .
C53 C 1.0782(12) 0.6905(13) 0.9660(4) 0.052(3) Uani 1 1 d . U . . .
H53A H 1.124934 0.741575 0.951900 0.062 Uiso 1 1 calc R U . . .
H53B H 1.125593 0.629224 0.967151 0.062 Uiso 1 1 calc R U . . .
C54 C 1.0480(13) 0.7252(13) 1.0092(5) 0.055(3) Uani 1 1 d . U . . .
H54A H 1.102641 0.693748 1.028649 0.066 Uiso 1 1 calc R U . . .
H54B H 1.059008 0.797480 1.011011 0.066 Uiso 1 1 calc R U . . .
S101 S 0.9780(4) 0.9434(3) 0.46033(12) 0.0596(9) Uani 1 1 d D U . . .
O101 O 0.9054(12) 0.8804(12) 0.4335(4) 0.084(4) Uani 1 1 d D U . . .
C101 C 1.1304(13) 0.9135(17) 0.4533(6) 0.079(5) Uani 1 1 d D U . . .
H10A H 1.179038 0.954979 0.470918 0.119 Uiso 1 1 calc R U . . .
H10B H 1.143385 0.844031 0.459948 0.119 Uiso 1 1 calc R U . . .
H10C H 1.152201 0.925245 0.425037 0.119 Uiso 1 1 calc R U . . .
C102 C 0.9658(16) 0.8924(14) 0.5099(4) 0.067(4) Uani 1 1 d D U . . .
H10D H 1.012727 0.931843 0.528882 0.101 Uiso 1 1 calc R U . . .
H10E H 0.882919 0.892884 0.518331 0.101 Uiso 1 1 calc R U . . .
H10F H 0.995221 0.824456 0.509810 0.101 Uiso 1 1 calc R U . . .
S102 S 0.7406(11) 0.5061(7) 0.6741(3) 0.150(4) Uani 1 1 d D U . . .
O102 O 0.779(4) 0.431(2) 0.6503(7) 0.28(2) Uani 1 1 d D U . . .
C103 C 0.680(5) 0.621(2) 0.6865(13) 0.21(2) Uani 1 1 d D U . . .
H10G H 0.677726 0.628029 0.715919 0.309 Uiso 1 1 calc R U . . .
H10H H 0.729423 0.673367 0.674988 0.309 Uiso 1 1 calc R U . . .
H10I H 0.600166 0.625751 0.675477 0.309 Uiso 1 1 calc R U . . .
C104 C 0.785(3) 0.491(2) 0.7264(6) 0.135(11) Uani 1 1 d D U . . .
H10J H 0.813889 0.423015 0.733555 0.203 Uiso 1 1 d R U . . .
H10K H 0.716259 0.494665 0.740255 0.203 Uiso 1 1 d R U . . .
H10L H 0.855039 0.538545 0.737355 0.203 Uiso 1 1 d R U . . .
S103 S 0.9676(5) 0.7608(4) 0.75986(13) 0.0778(13) Uani 1 1 d D U . . .
O103 O 0.9960(15) 0.6852(10) 0.7286(4) 0.090(4) Uani 1 1 d D U . . .
C105 C 0.954(2) 0.8770(15) 0.7350(7) 0.101(7) Uani 1 1 d D U . . .
H10M H 0.934998 0.928021 0.754919 0.151 Uiso 1 1 calc R U . . .
H10N H 1.028161 0.893262 0.721551 0.151 Uiso 1 1 calc R U . . .
H10O H 0.890221 0.873357 0.714894 0.151 Uiso 1 1 calc R U . . .
C106 C 1.101(2) 0.782(2) 0.7865(7) 0.123(10) Uani 1 1 d D U . . .
H10P H 1.087643 0.830866 0.807671 0.185 Uiso 1 1 calc R U . . .
H10Q H 1.127467 0.719757 0.798924 0.185 Uiso 1 1 calc R U . . .
H10R H 1.161383 0.805443 0.767829 0.185 Uiso 1 1 calc R U . . .
S104 S 0.4687(5) 0.2385(4) 0.74006(13) 0.0791(13) Uani 1 1 d D U . . .
O104 O 0.4963(15) 0.3142(10) 0.7714(4) 0.091(4) Uani 1 1 d D U . . .
C107 C 0.454(2) 0.1228(14) 0.7650(7) 0.098(7) Uani 1 1 d D U . . .
H10S H 0.435867 0.071477 0.745118 0.147 Uiso 1 1 calc R U . . .
H10T H 0.528165 0.106572 0.778832 0.147 Uiso 1 1 calc R U . . .
H10U H 0.390068 0.126599 0.784841 0.147 Uiso 1 1 calc R U . . .
C108 C 0.605(2) 0.216(2) 0.7147(7) 0.128(11) Uani 1 1 d D U . . .
H10V H 0.592521 0.166142 0.693559 0.192 Uiso 1 1 calc R U . . .
H10W H 0.633350 0.276950 0.702457 0.192 Uiso 1 1 calc R U . . .
H10X H 0.663357 0.191405 0.734126 0.192 Uiso 1 1 calc R U . . .
S105 S 0.2387(11) 0.4959(7) 0.8257(3) 0.144(3) Uani 1 1 d D U . . .
O105 O 0.272(4) 0.575(2) 0.8481(7) 0.27(2) Uani 1 1 d D U . . .
C109 C 0.179(4) 0.381(2) 0.8141(12) 0.177(17) Uani 1 1 d D U . . .
H10Y H 0.240739 0.328735 0.807481 0.265 Uiso 1 1 d R U . . .
H H 0.126119 0.391595 0.792230 0.265 Uiso 1 1 d R U . . .
HA H 0.133529 0.358625 0.836531 0.265 Uiso 1 1 d R U . . .
C110 C 0.293(3) 0.5081(19) 0.7744(6) 0.125(10) Uani 1 1 d D U . . .
H11A H 0.228643 0.505540 0.754967 0.187 Uiso 1 1 d R U . . .
H11B H 0.331383 0.572070 0.768637 0.187 Uiso 1 1 d R U . . .
H11C H 0.352903 0.460460 0.771707 0.187 Uiso 1 1 d R U . . .
S106 S 0.4775(4) 0.0574(3) 1.03971(11) 0.0568(9) Uani 1 1 d D U . . .
O106 O 0.4043(11) 0.1208(11) 1.0664(4) 0.080(4) Uani 1 1 d D U . . .
C111 C 0.6303(12) 0.0867(16) 1.0474(5) 0.071(4) Uani 1 1 d D U . . .
H11D H 0.679096 0.045148 1.029898 0.107 Uiso 1 1 calc R U . . .
H11E H 0.643889 0.156199 1.040813 0.107 Uiso 1 1 calc R U . . .
H11F H 0.651481 0.074802 1.075698 0.107 Uiso 1 1 calc R U . . .
C112 C 0.4675(15) 0.1095(15) 0.9901(4) 0.067(4) Uani 1 1 d D U . . .
H11G H 0.514660 0.070010 0.971264 0.100 Uiso 1 1 calc R U . . .
H11H H 0.384895 0.109716 0.981225 0.100 Uiso 1 1 calc R U . . .
H11I H 0.497578 0.177202 0.990541 0.100 Uiso 1 1 calc R U . . .

loop_
_atom_site_aniso_label
_atom_site_aniso_U_11
_atom_site_aniso_U_22
_atom_site_aniso_U_33
_atom_site_aniso_U_23
_atom_site_aniso_U_13
_atom_site_aniso_U_12
W1 0.0334(3) 0.0326(2) 0.0389(3) -0.0013(2) 0.0001(2) -0.0011(2)
Cu5 0.0405(10) 0.0364(8) 0.0447(9) 0.0047(7) -0.0003(8) -0.0018(7)
Cu6 0.0425(10) 0.0375(9) 0.0431(9) -0.0040(7) 0.0023(8) -0.0013(7)
Cu7 0.0910(19) 0.106(2) 0.0455(12) 0.0042(13) 0.0010(12) -0.0509(17)
Cu8 0.0403(10) 0.0434(10) 0.0694(13) 0.0000(9) -0.0072(9) 0.0022(8)
Cl 0.0548(17) 0.0200(11) 0.0499(15) -0.0016(10) 0.0089(13) -0.0067(10)
Cl00 0.0348(13) 0.0329(12) 0.0336(12) 0.0075(9) -0.0020(10) 0.0005(9)
Cl1 0.0267(11) 0.0286(11) 0.0303(11) 0.0018(9) -0.0027(9) -0.0025(9)
Cl5 0.099(3) 0.094(3) 0.0387(16) 0.0053(18) -0.0073(18) -0.050(3)
Br6 0.0731(12) 0.0767(12) 0.0840(13) -0.0125(10) 0.0079(10) 0.0075(9)
S5 0.0374(14) 0.0313(12) 0.0587(16) -0.0017(13) 0.0010(12) 0.0027(12)
S6 0.0348(14) 0.0327(13) 0.0473(15) -0.0001(11) 0.0008(12) 0.0022(11)
S7 0.0361(15) 0.0377(14) 0.0435(15) -0.0045(12) 0.0023(12) -0.0041(11)
S8 0.058(2) 0.0589(19) 0.0449(15) 0.0014(15) -0.0059(14) -0.0101(17)
N1 0.037(5) 0.031(4) 0.041(5) 0.003(4) 0.002(4) 0.000(3)
N2 0.038(5) 0.031(5) 0.041(5) -0.001(4) 0.005(4) -0.002(4)
N3 0.029(5) 0.033(4) 0.045(5) 0.003(4) -0.005(4) 0.004(4)
N4 0.038(5) 0.039(5) 0.038(5) 0.002(4) -0.003(4) 0.002(4)
N5 0.032(5) 0.037(5) 0.044(5) 0.002(4) -0.002(4) 0.005(4)
N6 0.055(6) 0.042(5) 0.047(6) 0.004(4) 0.003(5) 0.009(5)
C1 0.056(7) 0.038(6) 0.040(5) 0.007(5) 0.001(5) 0.000(5)
C2 0.060(7) 0.030(5) 0.038(5) 0.003(4) 0.010(5) -0.004(5)
C3 0.030(5) 0.052(7) 0.044(6) -0.005(5) -0.005(4) 0.000(5)
C4 0.033(6) 0.047(6) 0.035(5) -0.004(5) 0.002(4) -0.005(5)
C5 0.052(7) 0.037(6) 0.056(7) 0.000(5) -0.008(6) 0.005(5)
C6 0.042(6) 0.037(6) 0.054(7) -0.002(5) 0.000(5) 0.006(5)
C7 0.043(6) 0.041(6) 0.035(5) 0.002(4) -0.003(4) 0.002(5)
C8 0.040(6) 0.030(5) 0.036(5) -0.002(4) -0.012(4) -0.002(4)
C9 0.036(6) 0.029(5) 0.038(5) -0.001(4) -0.008(4) -0.003(4)
C10 0.040(6) 0.036(5) 0.039(6) -0.002(5) -0.006(5) -0.003(4)
C11 0.033(6) 0.036(5) 0.048(7) 0.003(5) -0.004(5) -0.001(4)
C12 0.048(7) 0.032(5) 0.034(5) 0.001(4) -0.015(5) 0.004(4)
C13 0.035(6) 0.044(5) 0.036(5) 0.004(5) -0.008(4) 0.005(5)
C14 0.045(6) 0.038(5) 0.049(6) -0.004(5) -0.009(5) 0.001(5)
C15 0.043(6) 0.033(6) 0.054(7) 0.005(5) -0.011(5) -0.005(5)
C16 0.046(7) 0.039(6) 0.071(9) -0.004(6) -0.022(6) 0.002(5)
C17 0.047(7) 0.043(6) 0.049(6) 0.000(5) 0.001(5) 0.006(5)
C18 0.077(10) 0.065(9) 0.053(7) 0.012(7) 0.014(7) 0.029(8)
C19 0.037(6) 0.037(5) 0.050(6) -0.001(5) 0.006(5) -0.003(4)
C20 0.057(8) 0.037(6) 0.070(8) -0.002(6) 0.004(7) 0.002(5)
C21 0.037(6) 0.040(6) 0.033(5) 0.002(4) -0.004(4) -0.004(4)
C22 0.069(9) 0.047(7) 0.042(6) 0.006(5) -0.006(6) -0.018(6)
C23 0.059(8) 0.055(7) 0.046(6) 0.004(6) 0.006(6) -0.013(6)
C24 0.069(8) 0.037(6) 0.040(6) 0.002(5) -0.009(6) 0.018(6)
C25 0.060(8) 0.042(6) 0.039(6) 0.003(5) -0.002(6) 0.010(5)
C26 0.038(6) 0.074(9) 0.051(7) -0.001(7) 0.006(5) 0.008(6)
C27 0.040(6) 0.062(8) 0.048(6) 0.002(6) -0.002(5) 0.011(6)
W2 0.0327(3) 0.0323(2) 0.0372(2) -0.0011(2) 0.00044(19) 0.0009(2)
Cu1 0.0386(9) 0.0365(8) 0.0431(9) 0.0034(7) -0.0001(7) 0.0013(7)
Cu2 0.0415(10) 0.0361(9) 0.0414(9) -0.0035(7) -0.0009(8) 0.0012(7)
Cu3 0.0388(10) 0.0419(10) 0.0667(13) 0.0002(9) 0.0076(9) -0.0024(8)
Cu4 0.0815(17) 0.099(2) 0.0398(10) 0.0046(11) 0.0011(11) 0.0471(15)
Cl0A 0.0236(11) 0.0280(10) 0.0285(11) 0.0017(8) 0.0028(9) 0.0014(8)
Cl2 0.0581(18) 0.0215(12) 0.0478(15) -0.0017(10) -0.0077(13) 0.0072(10)
Cl3 0.0327(13) 0.0319(11) 0.0331(11) 0.0071(9) 0.0017(10) 0.0008(9)
Cl4 0.085(3) 0.086(3) 0.0366(15) 0.0053(16) 0.0042(17) 0.043(2)
Br09 0.0673(11) 0.0741(12) 0.0816(12) -0.0127(9) -0.0055(9) -0.0077(9)
S1 0.0370(14) 0.0307(12) 0.0563(16) -0.0001(13) -0.0006(12) -0.0016(12)
S2 0.0353(14) 0.0384(14) 0.0402(14) -0.0033(11) -0.0013(11) 0.0045(11)
S3 0.0331(14) 0.0336(13) 0.0458(15) -0.0001(11) 0.0005(12) -0.0019(10)
S4 0.0517(18) 0.0556(18) 0.0412(14) -0.0005(14) 0.0056(13) 0.0091(15)
N7 0.037(4) 0.034(4) 0.034(4) 0.001(4) 0.004(4) 0.000(3)
N8 0.033(5) 0.036(5) 0.042(5) 0.002(4) -0.001(4) 0.002(4)
N9 0.041(5) 0.032(5) 0.043(5) -0.001(4) -0.004(4) -0.004(4)
N10 0.035(5) 0.033(5) 0.041(4) 0.003(4) 0.004(4) -0.003(4)
N11 0.053(6) 0.044(5) 0.049(6) 0.003(4) 0.003(5) -0.014(5)
N12 0.033(5) 0.029(4) 0.046(5) 0.000(4) -0.005(4) 0.000(4)
C28 0.067(9) 0.056(8) 0.060(8) 0.016(6) -0.009(7) -0.027(7)
C29 0.044(7) 0.037(6) 0.054(6) 0.006(5) -0.005(5) -0.005(5)
C30 0.051(7) 0.043(7) 0.069(9) 0.003(6) 0.019(6) -0.002(5)
C31 0.040(6) 0.037(6) 0.053(7) 0.004(5) 0.006(5) 0.009(5)
C32 0.065(9) 0.031(6) 0.066(8) -0.001(5) 0.002(7) -0.006(5)
C33 0.043(7) 0.038(5) 0.045(6) -0.002(5) 0.000(5) 0.007(5)
C34 0.047(7) 0.035(5) 0.048(6) -0.006(5) 0.008(5) -0.001(5)
C35 0.040(6) 0.034(5) 0.038(6) -0.003(4) 0.011(5) 0.000(4)
C36 0.035(6) 0.039(5) 0.043(6) 0.006(5) -0.002(5) 0.003(5)
C37 0.038(6) 0.036(5) 0.034(5) 0.000(4) 0.006(4) 0.001(4)
C38 0.039(6) 0.032(5) 0.040(6) 0.003(4) 0.006(4) 0.003(4)
C39 0.043(6) 0.031(5) 0.037(5) 0.001(4) 0.005(4) 0.002(4)
C40 0.034(5) 0.042(5) 0.038(5) 0.003(5) -0.001(4) -0.006(5)
C41 0.037(6) 0.039(5) 0.037(5) 0.002(4) 0.005(4) -0.002(4)
C42 0.041(6) 0.033(5) 0.050(7) -0.003(5) 0.003(5) -0.004(4)
C43 0.035(6) 0.036(5) 0.060(7) -0.002(5) -0.001(5) -0.003(5)
C44 0.037(6) 0.039(6) 0.038(5) 0.005(4) 0.002(5) 0.002(5)
C45 0.032(5) 0.051(7) 0.048(6) -0.005(5) 0.001(5) 0.001(5)
C46 0.057(7) 0.030(5) 0.040(6) 0.008(4) -0.001(5) 0.005(5)
C47 0.040(6) 0.040(6) 0.048(6) 0.008(5) -0.002(5) 0.002(5)
C48 0.041(6) 0.034(5) 0.034(5) 0.001(4) 0.000(4) 0.002(4)
C49 0.068(8) 0.034(6) 0.044(6) -0.004(5) 0.011(6) -0.017(6)
C50 0.065(8) 0.035(6) 0.042(6) 0.002(5) 0.002(6) -0.015(5)
C51 0.066(8) 0.042(6) 0.040(6) 0.004(5) 0.004(6) 0.012(6)
C52 0.059(8) 0.061(8) 0.041(6) 0.003(6) 0.004(6) 0.018(7)
C53 0.035(6) 0.073(9) 0.048(6) 0.000(6) -0.009(5) -0.009(6)
C54 0.046(7) 0.069(9) 0.051(7) -0.001(6) 0.007(6) -0.017(6)
S101 0.064(2) 0.059(2) 0.0561(19) 0.0070(16) -0.0003(17) 0.0062(16)
O101 0.077(8) 0.108(11) 0.067(7) -0.020(7) -0.011(6) 0.005(7)
C101 0.066(8) 0.095(13) 0.077(11) -0.022(11) 0.012(8) -0.001(10)
C102 0.061(10) 0.082(11) 0.059(7) 0.012(8) 0.000(7) -0.001(8)
S102 0.198(10) 0.110(6) 0.141(7) 0.014(5) -0.015(7) 0.041(6)
O102 0.49(6) 0.25(3) 0.103(14) -0.038(17) -0.08(3) 0.25(4)
C103 0.23(5) 0.15(3) 0.23(5) -0.04(3) -0.09(4) 0.11(3)
C104 0.22(4) 0.083(16) 0.105(13) -0.012(13) -0.02(2) 0.013(19)
S103 0.099(3) 0.081(3) 0.054(2) 0.000(2) 0.023(2) -0.010(3)
O103 0.126(12) 0.077(8) 0.066(7) -0.010(6) 0.015(7) -0.037(8)
C105 0.101(16) 0.101(12) 0.101(16) 0.036(12) 0.030(12) 0.033(13)
C106 0.18(2) 0.12(2) 0.076(14) -0.026(13) -0.060(16) 0.035(18)
S104 0.104(4) 0.080(3) 0.053(2) 0.003(2) -0.023(2) 0.011(3)
O104 0.135(13) 0.071(7) 0.066(7) -0.008(6) -0.011(8) 0.036(8)
C107 0.107(17) 0.090(11) 0.096(15) 0.031(11) -0.033(12) -0.033(13)
C108 0.17(2) 0.14(2) 0.069(13) -0.040(14) 0.059(15) -0.049(18)
S105 0.192(9) 0.105(5) 0.134(7) 0.010(5) 0.018(6) -0.046(6)
O105 0.47(5) 0.25(3) 0.098(14) -0.057(16) 0.09(2) -0.26(4)
C109 0.21(4) 0.12(2) 0.20(4) 0.01(2) -0.01(3) -0.09(3)
C110 0.20(3) 0.078(15) 0.093(13) -0.007(12) 0.014(17) -0.010(17)
S106 0.057(2) 0.059(2) 0.0544(19) 0.0074(15) -0.0002(16) -0.0073(16)
O106 0.065(7) 0.101(10) 0.074(7) -0.018(7) 0.017(6) -0.002(7)
C111 0.056(7) 0.088(12) 0.070(10) -0.016(10) -0.009(7) -0.008(9)
C112 0.057(9) 0.090(12) 0.052(7) 0.013(8) -0.001(6) 0.000(8)

loop_
_atom_type_symbol
_atom_type_description
_atom_type_scat_dispersion_real
_atom_type_scat_dispersion_imag
_atom_type_scat_source
C C 0.0181 0.0091 'International Tables Vol C Tables 4.2.6.8 and 6.1.1.4'
H H 0.0000 0.0000 'International Tables Vol C Tables 4.2.6.8 and 6.1.1.4'
Br Br -0.6763 1.2805 'International Tables Vol C Tables 4.2.6.8 and 6.1.1.4'
Cl Cl 0.3639 0.7018 'International Tables Vol C Tables 4.2.6.8 and 6.1.1.4'
Cu Cu -1.9646 0.5888 'International Tables Vol C Tables 4.2.6.8 and 6.1.1.4'
N N 0.0311 0.0180 'International Tables Vol C Tables 4.2.6.8 and 6.1.1.4'
O O 0.0492 0.0322 'International Tables Vol C Tables 4.2.6.8 and 6.1.1.4'
S S 0.3331 0.5567 'International Tables Vol C Tables 4.2.6.8 and 6.1.1.4'
W W -5.4734 5.5774 'International Tables Vol C Tables 4.2.6.8 and 6.1.1.4'

loop_
_geom_angle_atom_site_label_1
_geom_angle_atom_site_label_2
_geom_angle_atom_site_label_3
_geom_angle
_geom_angle_site_symmetry_1
_geom_angle_site_symmetry_3
_geom_angle_publ_flag
Cu5 W1 Cu6 91.87(6) . . ?
Cu5 W1 Cu8 96.49(6) . . ?
Cu7 W1 Cu5 170.27(9) . . ?
Cu7 W1 Cu6 96.88(8) . . ?
Cu7 W1 Cu8 79.11(9) . . ?
Cu8 W1 Cu6 91.26(7) . . ?
S5 W1 Cu5 54.47(9) . . ?
S5 W1 Cu6 122.54(10) . . ?
S5 W1 Cu7 116.57(12) . . ?
S5 W1 Cu8 55.24(9) . . ?
S5 W1 S6 109.05(11) . . ?
S5 W1 S7 109.31(11) . . ?
S6 W1 Cu5 54.93(8) . . ?
S6 W1 Cu6 54.46(9) . . ?
S6 W1 Cu7 134.33(11) . . ?
S6 W1 Cu8 129.26(10) . . ?
S6 W1 S7 108.10(11) . . ?
S7 W1 Cu5 128.85(9) . . ?
S7 W1 Cu6 53.67(8) . . ?
S7 W1 Cu7 55.22(9) . . ?
S7 W1 Cu8 54.50(9) . . ?
S8 W1 Cu5 122.11(11) . . ?
S8 W1 Cu6 127.67(12) . . ?
S8 W1 Cu7 54.74(12) . . ?
S8 W1 Cu8 119.19(12) . . ?
S8 W1 S5 109.76(14) . . ?
S8 W1 S6 111.53(14) . . ?
S8 W1 S7 109.04(13) . . ?
Cl00 Cu5 W1 153.07(11) . . ?
Cl00 Cu5 S5 119.02(13) . . ?
Cl00 Cu5 S6 123.26(13) . . ?
S5 Cu5 W1 52.75(9) . . ?
S5 Cu5 S6 105.05(13) . . ?
S6 Cu5 W1 52.63(8) . . ?
N1 Cu5 W1 109.0(3) . . ?
N1 Cu5 Cl00 97.9(3) . . ?
N1 Cu5 S5 106.6(3) . . ?
N1 Cu5 S6 102.0(3) . . ?
Cl Cu6 W1 140.16(11) . . ?
S6 Cu6 W1 52.34(8) . . ?
S6 Cu6 Cl 124.14(14) . . ?
S7 Cu6 W1 53.20(8) . . ?
S7 Cu6 Cl 110.36(13) . . ?
S7 Cu6 S6 105.51(13) . . ?
N4 Cu6 W1 119.8(3) 2_746 . ?
N4 Cu6 Cl 99.5(3) 2_746 . ?
N4 Cu6 S6 107.6(3) 2_746 . ?
N4 Cu6 S7 108.9(3) 2_746 . ?
W1 Cu7 Br6 91.15(11) . . ?
Cl5 Cu7 W1 162.2(2) . . ?
Cl5 Cu7 Br6 106.7(2) . . ?
Cl5 Cu7 S7 125.48(18) . . ?
Cl5 Cu7 S8 120.7(2) . . ?
S7 Cu7 W1 54.25(9) . . ?
S7 Cu7 Br6 84.95(14) . . ?
S8 Cu7 W1 52.10(10) . . ?
S8 Cu7 Br6 105.80(17) . . ?
S8 Cu7 S7 105.49(15) . . ?
Cl1 Cu8 W1 147.14(12) . . ?
Cl1 Cu8 Br6 115.60(11) . . ?
Cl1 Cu8 S5 120.27(14) . . ?
Cl1 Cu8 S7 116.68(13) . . ?
Br6 Cu8 W1 96.79(9) . . ?
S5 Cu8 W1 52.38(9) . . ?
S5 Cu8 Br6 102.52(13) . . ?
S7 Cu8 W1 53.23(9) . . ?
S7 Cu8 Br6 92.22(12) . . ?
S7 Cu8 S5 105.22(13) . . ?
Cu8 Br6 Cu7 76.08(8) . . ?
W1 S5 Cu5 72.78(10) . . ?
W1 S5 Cu8 72.38(11) . . ?
Cu5 S5 Cu8 121.02(15) . . ?
W1 S6 Cu5 72.45(10) . . ?
W1 S6 Cu6 73.20(10) . . ?
Cu6 S6 Cu5 114.54(14) . . ?
W1 S7 Cu6 73.13(10) . . ?
W1 S7 Cu7 70.53(11) . . ?
W1 S7 Cu8 72.27(10) . . ?
Cu6 S7 Cu7 121.84(17) . . ?
Cu6 S7 Cu8 114.86(14) . . ?
Cu7 S7 Cu8 95.15(15) . . ?
W1 S8 Cu7 73.16(13) . . ?
C1 N1 Cu5 111.3(8) . . ?
C1 N1 C3 107.6(10) . . ?
C3 N1 Cu5 108.7(7) . . ?
C5 N1 Cu5 112.1(8) . . ?
C5 N1 C1 108.2(11) . . ?
C5 N1 C3 108.7(10) . . ?
C4 N2 C2 108.1(9) . . ?
C6 N2 C2 109.5(10) . . ?
C6 N2 C4 106.4(10) . . ?
C7 N2 C2 105.4(10) . . ?
C7 N2 C4 112.6(9) . . ?
C7 N2 C6 114.7(10) . . ?
C22 N3 C21 112.5(9) . . ?
C22 N3 C24 106.6(11) . . ?
C22 N3 C26 110.6(11) . . ?
C24 N3 C21 112.4(9) . . ?
C24 N3 C26 107.8(11) . . ?
C26 N3 C21 107.0(10) . . ?
C23 N4 Cu6 108.0(8) . 2_756 ?
C23 N4 C25 105.9(11) . . ?
C25 N4 Cu6 111.7(8) . 2_756 ?
C27 N4 Cu6 112.1(8) . 2_756 ?
C27 N4 C23 109.6(11) . . ?
C27 N4 C25 109.4(11) . . ?
C15 N5 C14 110.1(10) . . ?
C17 N5 C14 112.6(10) . . ?
C17 N5 C15 108.6(11) . . ?
C17 N5 C19 110.8(10) . . ?
C19 N5 C14 106.1(10) . . ?
C19 N5 C15 108.7(9) . . ?
C16 N6 C18 107.9(12) . . ?
C16 N6 C20 110.5(11) . . ?
C18 N6 C20 108.4(14) . . ?
N1 C1 H1A 109.3 . . ?
N1 C1 H1B 109.3 . . ?
N1 C1 C2 111.7(10) . . ?
H1A C1 H1B 107.9 . . ?
C2 C1 H1A 109.3 . . ?
C2 C1 H1B 109.3 . . ?
N2 C2 C1 107.7(10) . . ?
N2 C2 H2A 110.2 . . ?
N2 C2 H2B 110.2 . . ?
C1 C2 H2A 110.2 . . ?
C1 C2 H2B 110.2 . . ?
H2A C2 H2B 108.5 . . ?
N1 C3 H3A 109.3 . . ?
N1 C3 H3B 109.3 . . ?
N1 C3 C4 111.5(10) . . ?
H3A C3 H3B 108.0 . . ?
C4 C3 H3A 109.3 . . ?
C4 C3 H3B 109.3 . . ?
N2 C4 C3 109.6(9) . . ?
N2 C4 H4A 109.8 . . ?
N2 C4 H4B 109.8 . . ?
C3 C4 H4A 109.8 . . ?
C3 C4 H4B 109.8 . . ?
H4A C4 H4B 108.2 . . ?
N1 C5 H5A 109.1 . . ?
N1 C5 H5B 109.1 . . ?
N1 C5 C6 112.5(11) . . ?
H5A C5 H5B 107.8 . . ?
C6 C5 H5A 109.1 . . ?
C6 C5 H5B 109.1 . . ?
N2 C6 C5 110.1(10) . . ?
N2 C6 H6A 109.6 . . ?
N2 C6 H6B 109.6 . . ?
C5 C6 H6A 109.6 . . ?
C5 C6 H6B 109.6 . . ?
H6A C6 H6B 108.2 . . ?
N2 C7 H7A 108.5 . . ?
N2 C7 H7B 108.5 . . ?
N2 C7 C8 115.0(10) . . ?
H7A C7 H7B 107.5 . . ?
C8 C7 H7A 108.5 . . ?
C8 C7 H7B 108.5 . . ?
C9 C8 C7 119.9(10) . . ?
C9 C8 C13 119.0(11) . . ?
C13 C8 C7 121.1(11) . . ?
C8 C9 H9 119.8 . . ?
C8 C9 C10 120.4(11) . . ?
C10 C9 H9 119.8 . . ?
C9 C10 C21 120.7(11) . . ?
C11 C10 C9 119.2(11) . . ?
C11 C10 C21 120.0(11) . . ?
C10 C11 H11 119.8 . . ?
C10 C11 C12 120.3(11) . . ?
C12 C11 H11 119.8 . . ?
C11 C12 C14 119.3(12) . . ?
C13 C12 C11 119.5(11) . . ?
C13 C12 C14 121.1(12) . . ?
C8 C13 H13 119.3 . . ?
C12 C13 C8 121.4(11) . . ?
C12 C13 H13 119.3 . . ?
N5 C14 H14A 108.1 . . ?
N5 C14 H14B 108.1 . . ?
C12 C14 N5 116.8(10) . . ?
C12 C14 H14A 108.1 . . ?
C12 C14 H14B 108.1 . . ?
H14A C14 H14B 107.3 . . ?
N5 C15 H15A 110.3 . . ?
N5 C15 H15B 110.3 . . ?
N5 C15 C16 107.2(10) . . ?
H15A C15 H15B 108.5 . . ?
C16 C15 H15A 110.3 . . ?
C16 C15 H15B 110.3 . . ?
N6 C16 C15 111.9(12) . . ?
N6 C16 H16A 109.2 . . ?
N6 C16 H16B 109.2 . . ?
C15 C16 H16A 109.2 . . ?
C15 C16 H16B 109.2 . . ?
H16A C16 H16B 107.9 . . ?
N5 C17 H17A 110.3 . . ?
N5 C17 H17B 110.3 . . ?
N5 C17 C18 107.2(11) . . ?
H17A C17 H17B 108.5 . . ?
C18 C17 H17A 110.3 . . ?
C18 C17 H17B 110.3 . . ?
N6 C18 C17 112.5(12) . . ?
N6 C18 H18A 109.1 . . ?
N6 C18 H18B 109.1 . . ?
C17 C18 H18A 109.1 . . ?
C17 C18 H18B 109.1 . . ?
H18A C18 H18B 107.8 . . ?
N5 C19 H19A 109.9 . . ?
N5 C19 H19B 109.9 . . ?
N5 C19 C20 108.9(11) . . ?
H19A C19 H19B 108.3 . . ?
C20 C19 H19A 109.9 . . ?
C20 C19 H19B 109.9 . . ?
N6 C20 C19 110.6(11) . . ?
N6 C20 H20A 109.5 . . ?
N6 C20 H20B 109.5 . . ?
C19 C20 H20A 109.5 . . ?
C19 C20 H20B 109.5 . . ?
H20A C20 H20B 108.1 . . ?
N3 C21 H21A 109.1 . . ?
N3 C21 H21B 109.1 . . ?
C10 C21 N3 112.6(10) . . ?
C10 C21 H21A 109.1 . . ?
C10 C21 H21B 109.1 . . ?
H21A C21 H21B 107.8 . . ?
N3 C22 H22A 109.9 . . ?
N3 C22 H22B 109.9 . . ?
N3 C22 C23 108.7(11) . . ?
H22A C22 H22B 108.3 . . ?
C23 C22 H22A 109.9 . . ?
C23 C22 H22B 109.9 . . ?
N4 C23 C22 110.9(12) . . ?
N4 C23 H23A 109.5 . . ?
N4 C23 H23B 109.5 . . ?
C22 C23 H23A 109.5 . . ?
C22 C23 H23B 109.5 . . ?
H23A C23 H23B 108.0 . . ?
N3 C24 H24A 110.0 . . ?
N3 C24 H24B 110.0 . . ?
N3 C24 C25 108.4(10) . . ?
H24A C24 H24B 108.4 . . ?
C25 C24 H24A 110.0 . . ?
C25 C24 H24B 110.0 . . ?
N4 C25 C24 110.7(10) . . ?
N4 C25 H25A 109.5 . . ?
N4 C25 H25B 109.5 . . ?
C24 C25 H25A 109.5 . . ?
C24 C25 H25B 109.5 . . ?
H25A C25 H25B 108.1 . . ?
N3 C26 H26A 110.1 . . ?
N3 C26 H26B 110.1 . . ?
N3 C26 C27 107.9(11) . . ?
H26A C26 H26B 108.4 . . ?
C27 C26 H26A 110.1 . . ?
C27 C26 H26B 110.1 . . ?
N4 C27 C26 110.2(11) . . ?
N4 C27 H27A 109.6 . . ?
N4 C27 H27B 109.6 . . ?
C26 C27 H27A 109.6 . . ?
C26 C27 H27B 109.6 . . ?
H27A C27 H27B 108.1 . . ?
Cu1 W2 Cu2 91.98(6) . . ?
Cu1 W2 Cu3 96.52(6) . . ?
Cu3 W2 Cu2 91.15(6) . . ?
Cu4 W2 Cu1 170.50(9) . . ?
Cu4 W2 Cu2 96.79(8) . . ?
Cu4 W2 Cu3 79.71(9) . . ?
S1 W2 Cu1 54.30(9) . . ?
S1 W2 Cu2 122.42(9) . . ?
S1 W2 Cu3 55.33(9) . . ?
S1 W2 Cu4 117.19(12) . . ?
S1 W2 S2 109.44(11) . . ?
S1 W2 S3 108.84(11) . . ?
S2 W2 Cu1 129.09(9) . . ?
S2 W2 Cu2 53.69(9) . . ?
S2 W2 Cu3 54.52(9) . . ?
S2 W2 Cu4 55.37(9) . . ?
S3 W2 Cu1 54.91(8) . . ?
S3 W2 Cu2 54.49(8) . . ?
S3 W2 Cu3 129.14(9) . . ?
S3 W2 Cu4 133.93(11) . . ?
S3 W2 S2 108.15(11) . . ?
S4 W2 Cu1 121.86(10) . . ?
S4 W2 Cu2 127.70(11) . . ?
S4 W2 Cu3 119.37(11) . . ?
S4 W2 Cu4 54.51(10) . . ?
S4 W2 S1 109.85(13) . . ?
S4 W2 S2 109.04(12) . . ?
S4 W2 S3 111.48(13) . . ?
Cl3 Cu1 W2 152.93(10) . . ?
Cl3 Cu1 S3 123.24(13) . . ?
S1 Cu1 W2 52.80(9) . . ?
S1 Cu1 Cl3 118.79(13) . . ?
S1 Cu1 S3 105.07(13) . . ?
S3 Cu1 W2 52.63(9) . . ?
N7 Cu1 W2 108.8(3) . . ?
N7 Cu1 Cl3 98.2(3) . . ?
N7 Cu1 S1 106.6(3) . . ?
N7 Cu1 S3 102.0(3) . . ?
Cl2 Cu2 W2 140.43(11) . . ?
S2 Cu2 W2 53.26(8) . . ?
S2 Cu2 Cl2 110.28(13) . . ?
S2 Cu2 S3 105.54(13) . . ?
S3 Cu2 W2 52.32(9) . . ?
S3 Cu2 Cl2 124.41(14) . . ?
N9 Cu2 W2 119.8(3) 2_657 . ?
N9 Cu2 Cl2 99.2(3) 2_657 . ?
N9 Cu2 S2 108.7(3) 2_657 . ?
N9 Cu2 S3 107.8(3) 2_657 . ?
Cl0A Cu3 W2 147.44(12) . . ?
Cl0A Cu3 Br09 115.96(11) . . ?
Cl0A Cu3 S1 120.45(13) . . ?
Cl0A Cu3 S2 116.85(12) . . ?
Br09 Cu3 W2 96.12(8) . . ?
S1 Cu3 W2 52.29(8) . . ?
S1 Cu3 Br09 102.23(12) . . ?
S2 Cu3 W2 53.23(8) . . ?
S2 Cu3 Br09 91.64(12) . . ?
S2 Cu3 S1 105.13(13) . . ?
W2 Cu4 Br09 90.78(10) . . ?
Cl4 Cu4 W2 162.5(2) . . ?
Cl4 Cu4 Br09 106.73(19) . . ?
Cl4 Cu4 S2 125.41(16) . . ?
Cl4 Cu4 S4 120.60(17) . . ?
S2 Cu4 W2 54.26(9) . . ?
S2 Cu4 Br09 84.58(13) . . ?
S4 Cu4 W2 52.66(10) . . ?
S4 Cu4 Br09 105.38(15) . . ?
S4 Cu4 S2 106.13(15) . . ?
Cu3 Br09 Cu4 76.43(8) . . ?
W2 S1 Cu1 72.90(10) . . ?
W2 S1 Cu3 72.38(10) . . ?
Cu1 S1 Cu3 121.23(15) . . ?
W2 S2 Cu2 73.05(10) . . ?
W2 S2 Cu3 72.25(10) . . ?
W2 S2 Cu4 70.37(10) . . ?
Cu2 S2 Cu3 114.59(15) . . ?
Cu2 S2 Cu4 121.33(16) . . ?
Cu4 S2 Cu3 95.74(15) . . ?
W2 S3 Cu1 72.46(10) . . ?
W2 S3 Cu2 73.19(10) . . ?
Cu2 S3 Cu1 114.70(13) . . ?
W2 S4 Cu4 72.83(11) . . ?
C43 N7 Cu1 111.8(8) . . ?
C43 N7 C45 108.2(10) . . ?
C43 N7 C47 109.0(11) . . ?
C45 N7 Cu1 107.7(7) . . ?
C47 N7 Cu1 112.2(7) . . ?
C47 N7 C45 107.8(10) . . ?
C41 N8 C44 111.6(9) . . ?
C41 N8 C46 106.7(9) . . ?
C42 N8 C41 113.8(9) . . ?
C42 N8 C44 107.4(9) . . ?
C42 N8 C46 109.1(10) . . ?
C44 N8 C46 108.2(9) . . ?
C50 N9 Cu2 111.9(7) . 2_647 ?
C52 N9 Cu2 107.8(8) . 2_647 ?
C52 N9 C50 105.2(11) . . ?
C54 N9 Cu2 113.2(8) . 2_647 ?
C54 N9 C50 108.3(11) . . ?
C54 N9 C52 110.1(12) . . ?
C49 N10 C48 111.8(9) . . ?
C51 N10 C48 111.9(10) . . ?
C51 N10 C49 107.6(10) . . ?
C51 N10 C53 110.3(11) . . ?
C53 N10 C48 107.7(9) . . ?
C53 N10 C49 107.4(11) . . ?
C28 N11 C30 108.9(12) . . ?
C28 N11 C32 109.1(13) . . ?
C30 N11 C32 110.6(12) . . ?
C29 N12 C31 107.7(10) . . ?
C29 N12 C33 110.3(9) . . ?
C31 N12 C33 108.3(10) . . ?
C34 N12 C29 113.6(10) . . ?
C34 N12 C31 110.2(10) . . ?
C34 N12 C33 106.7(9) . . ?
N11 C28 H28A 109.3 . . ?
N11 C28 H28B 109.3 . . ?
N11 C28 C29 111.8(12) . . ?
H28A C28 H28B 107.9 . . ?
C29 C28 H28A 109.3 . . ?
C29 C28 H28B 109.3 . . ?
N12 C29 C28 107.8(11) . . ?
N12 C29 H29A 110.1 . . ?
N12 C29 H29B 110.1 . . ?
C28 C29 H29A 110.1 . . ?
C28 C29 H29B 110.1 . . ?
H29A C29 H29B 108.5 . . ?
N11 C30 H30 124.8 . . ?
N11 C30 C31 110.5(11) . . ?
C31 C30 H30 124.8 . . ?
N12 C31 C30 108.9(11) . . ?
N12 C31 H31A 109.9 . . ?
N12 C31 H31B 109.9 . . ?
C30 C31 H31A 109.9 . . ?
C30 C31 H31B 109.9 . . ?
H31A C31 H31B 108.3 . . ?
N11 C32 H32A 109.5 . . ?
N11 C32 H32B 109.5 . . ?
N11 C32 C33 110.8(11) . . ?
H32A C32 H32B 108.1 . . ?
C33 C32 H32A 109.5 . . ?
C33 C32 H32B 109.5 . . ?
N12 C33 C32 108.3(10) . . ?
N12 C33 H33A 110.0 . . ?
N12 C33 H33B 110.0 . . ?
C32 C33 H33A 110.0 . . ?
C32 C33 H33B 110.0 . . ?
H33A C33 H33B 108.4 . . ?
N12 C34 H34A 107.9 . . ?
N12 C34 H34B 107.9 . . ?
H34A C34 H34B 107.2 . . ?
C35 C34 N12 117.7(10) . . ?
C35 C34 H34A 107.9 . . ?
C35 C34 H34B 107.9 . . ?
C36 C35 C34 119.5(12) . . ?
C40 C35 C34 122.3(12) . . ?
C40 C35 C36 118.1(11) . . ?
C35 C36 H36 119.2 . . ?
C37 C36 C35 121.7(11) . . ?
C37 C36 H36 119.2 . . ?
C36 C37 C38 118.7(12) . . ?
C36 C37 C48 121.5(11) . . ?
C38 C37 C48 119.8(11) . . ?
C37 C38 H38 119.6 . . ?
C39 C38 C37 120.7(11) . . ?
C39 C38 H38 119.6 . . ?
C38 C39 C41 119.7(11) . . ?
C40 C39 C38 117.4(11) . . ?
C40 C39 C41 122.7(12) . . ?
C35 C40 C39 123.3(12) . . ?
C35 C40 H40 118.3 . . ?
C39 C40 H40 118.3 . . ?
N8 C41 H41A 108.6 . . ?
N8 C41 H41B 108.6 . . ?
C39 C41 N8 114.8(9) . . ?
C39 C41 H41A 108.6 . . ?
C39 C41 H41B 108.6 . . ?
H41A C41 H41B 107.6 . . ?
N8 C42 H42A 109.8 . . ?
N8 C42 H42B 109.8 . . ?
N8 C42 C43 109.2(10) . . ?
H42A C42 H42B 108.3 . . ?
C43 C42 H42A 109.8 . . ?
C43 C42 H42B 109.8 . . ?
N7 C43 C42 112.3(10) . . ?
N7 C43 H43A 109.2 . . ?
N7 C43 H43B 109.2 . . ?
C42 C43 H43A 109.2 . . ?
C42 C43 H43B 109.2 . . ?
H43A C43 H43B 107.9 . . ?
N8 C44 H44A 110.0 . . ?
N8 C44 H44B 110.0 . . ?
N8 C44 C45 108.4(10) . . ?
H44A C44 H44B 108.4 . . ?
C45 C44 H44A 110.0 . . ?
C45 C44 H44B 110.0 . . ?
N7 C45 C44 111.6(10) . . ?
N7 C45 H45A 109.3 . . ?
N7 C45 H45B 109.3 . . ?
C44 C45 H45A 109.3 . . ?
C44 C45 H45B 109.3 . . ?
H45A C45 H45B 108.0 . . ?
N8 C46 H46A 110.0 . . ?
N8 C46 H46B 110.0 . . ?
N8 C46 C47 108.4(10) . . ?
H46A C46 H46B 108.4 . . ?
C47 C46 H46A 110.0 . . ?
C47 C46 H46B 110.0 . . ?
N7 C47 C46 112.4(10) . . ?
N7 C47 H47A 109.1 . . ?
N7 C47 H47B 109.1 . . ?
C46 C47 H47A 109.1 . . ?
C46 C47 H47B 109.1 . . ?
H47A C47 H47B 107.8 . . ?
N10 C48 H48A 108.9 . . ?
N10 C48 H48B 108.9 . . ?
C37 C48 N10 113.5(10) . . ?
C37 C48 H48A 108.9 . . ?
C37 C48 H48B 108.9 . . ?
H48A C48 H48B 107.7 . . ?
N10 C49 H49A 110.1 . . ?
N10 C49 H49B 110.1 . . ?
N10 C49 C50 108.2(10) . . ?
H49A C49 H49B 108.4 . . ?
C50 C49 H49A 110.1 . . ?
C50 C49 H49B 110.1 . . ?
N9 C50 C49 110.9(10) . . ?
N9 C50 H50A 109.5 . . ?
N9 C50 H50B 109.5 . . ?
C49 C50 H50A 109.5 . . ?
C49 C50 H50B 109.5 . . ?
H50A C50 H50B 108.0 . . ?
N10 C51 H51A 110.0 . . ?
N10 C51 H51B 110.0 . . ?
N10 C51 C52 108.6(11) . . ?
H51A C51 H51B 108.4 . . ?
C52 C51 H51A 110.0 . . ?
C52 C51 H51B 110.0 . . ?
N9 C52 C51 110.4(11) . . ?
N9 C52 H52A 109.6 . . ?
N9 C52 H52B 109.6 . . ?
C51 C52 H52A 109.6 . . ?
C51 C52 H52B 109.6 . . ?
H52A C52 H52B 108.1 . . ?
N10 C53 H53A 110.1 . . ?
N10 C53 H53B 110.1 . . ?
N10 C53 C54 108.1(11) . . ?
H53A C53 H53B 108.4 . . ?
C54 C53 H53A 110.1 . . ?
C54 C53 H53B 110.1 . . ?
N9 C54 C53 111.4(12) . . ?
N9 C54 H54A 109.4 . . ?
N9 C54 H54B 109.4 . . ?
C53 C54 H54A 109.4 . . ?
C53 C54 H54B 109.4 . . ?
H54A C54 H54B 108.0 . . ?
O101 S101 C101 109.0(9) . . ?
O101 S101 C102 106.5(9) . . ?
C101 S101 C102 96.2(9) . . ?
S101 C101 H10A 109.5 . . ?
S101 C101 H10B 109.5 . . ?
S101 C101 H10C 109.5 . . ?
H10A C101 H10B 109.5 . . ?
H10A C101 H10C 109.5 . . ?
H10B C101 H10C 109.5 . . ?
S101 C102 H10D 109.5 . . ?
S101 C102 H10E 109.5 . . ?
S101 C102 H10F 109.5 . . ?
H10D C102 H10E 109.5 . . ?
H10D C102 H10F 109.5 . . ?
H10E C102 H10F 109.5 . . ?
O102 S102 C103 158.2(19) . . ?
O102 S102 C104 112.1(14) . . ?
C103 S102 C104 89.2(14) . . ?
S102 C103 H10G 109.5 . . ?
S102 C103 H10H 109.5 . . ?
S102 C103 H10I 109.5 . . ?
H10G C103 H10H 109.5 . . ?
H10G C103 H10I 109.5 . . ?
H10H C103 H10I 109.5 . . ?
S102 C104 H10J 115.0 . . ?
S102 C104 H10K 103.8 . . ?
S102 C104 H10L 116.9 . . ?
H10J C104 H10K 102.2 . . ?
H10J C104 H10L 103.5 . . ?
H10K C104 H10L 114.9 . . ?
O103 S103 C105 107.8(10) . . ?
O103 S103 C106 105.7(11) . . ?
C106 S103 C105 99.5(13) . . ?
S103 C105 H10M 109.5 . . ?
S103 C105 H10N 109.5 . . ?
S103 C105 H10O 109.5 . . ?
H10M C105 H10N 109.5 . . ?
H10M C105 H10O 109.5 . . ?
H10N C105 H10O 109.5 . . ?
S103 C106 H10P 109.5 . . ?
S103 C106 H10Q 109.5 . . ?
S103 C106 H10R 109.5 . . ?
H10P C106 H10Q 109.5 . . ?
H10P C106 H10R 109.5 . . ?
H10Q C106 H10R 109.5 . . ?
O104 S104 C107 107.7(10) . . ?
O104 S104 C108 105.5(11) . . ?
C107 S104 C108 98.4(13) . . ?
S104 C107 H10S 109.5 . . ?
S104 C107 H10T 109.5 . . ?
S104 C107 H10U 109.5 . . ?
H10S C107 H10T 109.5 . . ?
H10S C107 H10U 109.5 . . ?
H10T C107 H10U 109.5 . . ?
S104 C108 H10V 109.5 . . ?
S104 C108 H10W 109.5 . . ?
S104 C108 H10X 109.5 . . ?
H10V C108 H10W 109.5 . . ?
H10V C108 H10X 109.5 . . ?
H10W C108 H10X 109.5 . . ?
O105 S105 C109 159.2(17) . . ?
O105 S105 C110 110.2(13) . . ?
C109 S105 C110 90.5(14) . . ?
S105 C109 H10Y 113.9 . . ?
S105 C109 H 106.1 . . ?
S105 C109 HA 109.0 . . ?
H10Y C109 H 111.7 . . ?
H10Y C109 HA 108.4 . . ?
H C109 HA 107.5 . . ?
S105 C110 H11A 111.0 . . ?
S105 C110 H11B 114.2 . . ?
S105 C110 H11C 105.8 . . ?
H11A C110 H11B 103.3 . . ?
H11A C110 H11C 116.9 . . ?
H11B C110 H11C 105.7 . . ?
O106 S106 C111 109.1(8) . . ?
O106 S106 C112 106.4(9) . . ?
C112 S106 C111 95.9(8) . . ?
S106 C111 H11D 109.5 . . ?
S106 C111 H11E 109.5 . . ?
S106 C111 H11F 109.5 . . ?
H11D C111 H11E 109.5 . . ?
H11D C111 H11F 109.5 . . ?
H11E C111 H11F 109.5 . . ?
S106 C112 H11G 109.5 . . ?
S106 C112 H11H 109.5 . . ?
S106 C112 H11I 109.5 . . ?
H11G C112 H11H 109.5 . . ?
H11G C112 H11I 109.5 . . ?
H11H C112 H11I 109.5 . . ?

loop_
_geom_bond_atom_site_label_1
_geom_bond_atom_site_label_2
_geom_bond_distance
_geom_bond_site_symmetry_2
_geom_bond_publ_flag
W1 Cu5 2.6925(18) . ?
W1 Cu6 2.7139(19) . ?
W1 Cu7 2.638(2) . ?
W1 Cu8 2.700(2) . ?
W1 S5 2.244(3) . ?
W1 S6 2.244(3) . ?
W1 S7 2.271(3) . ?
W1 S8 2.175(3) . ?
Cu5 Cl00 2.293(3) . ?
Cu5 S5 2.294(3) . ?
Cu5 S6 2.311(3) . ?
Cu5 N1 2.259(11) . ?
Cu6 Cl 2.332(3) . ?
Cu6 S6 2.307(4) . ?
Cu6 S7 2.285(3) . ?
Cu6 N4 2.182(10) 2_746 ?
Cu7 Cl5 2.192(5) . ?
Cu7 Br6 2.905(4) . ?
Cu7 S7 2.298(4) . ?
Cu7 S8 2.250(5) . ?
Cu8 Cl1 2.290(3) . ?
Cu8 Br6 2.598(3) . ?
Cu8 S5 2.327(4) . ?
Cu8 S7 2.308(4) . ?
N1 C1 1.474(16) . ?
N1 C3 1.504(15) . ?
N1 C5 1.444(16) . ?
N2 C2 1.545(14) . ?
N2 C4 1.508(15) . ?
N2 C6 1.501(16) . ?
N2 C7 1.494(17) . ?
N3 C21 1.529(15) . ?
N3 C22 1.480(17) . ?
N3 C24 1.498(15) . ?
N3 C26 1.510(16) . ?
N4 C23 1.463(16) . ?
N4 C25 1.479(16) . ?
N4 C27 1.448(17) . ?
N5 C14 1.527(17) . ?
N5 C15 1.511(17) . ?
N5 C17 1.491(17) . ?
N5 C19 1.507(16) . ?
N6 C16 1.453(19) . ?
N6 C18 1.453(19) . ?
N6 C20 1.47(2) . ?
C1 H1A 0.9900 . ?
C1 H1B 0.9900 . ?
C1 C2 1.56(2) . ?
C2 H2A 0.9900 . ?
C2 H2B 0.9900 . ?
C3 H3A 0.9900 . ?
C3 H3B 0.9900 . ?
C3 C4 1.523(17) . ?
C4 H4A 0.9900 . ?
C4 H4B 0.9900 . ?
C5 H5A 0.9900 . ?
C5 H5B 0.9900 . ?
C5 C6 1.52(2) . ?
C6 H6A 0.9900 . ?
C6 H6B 0.9900 . ?
C7 H7A 0.9900 . ?
C7 H7B 0.9900 . ?
C7 C8 1.516(17) . ?
C8 C9 1.395(18) . ?
C8 C13 1.403(17) . ?
C9 H9 0.9500 . ?
C9 C10 1.413(17) . ?
C10 C11 1.395(17) . ?
C10 C21 1.504(17) . ?
C11 H11 0.9500 . ?
C11 C12 1.408(18) . ?
C12 C13 1.375(18) . ?
C12 C14 1.477(17) . ?
C13 H13 0.9500 . ?
C14 H14A 0.9900 . ?
C14 H14B 0.9900 . ?
C15 H15A 0.9900 . ?
C15 H15B 0.9900 . ?
C15 C16 1.541(19) . ?
C16 H16A 0.9900 . ?
C16 H16B 0.9900 . ?
C17 H17A 0.9900 . ?
C17 H17B 0.9900 . ?
C17 C18 1.53(2) . ?
C18 H18A 0.9900 . ?
C18 H18B 0.9900 . ?
C19 H19A 0.9900 . ?
C19 H19B 0.9900 . ?
C19 C20 1.53(2) . ?
C20 H20A 0.9900 . ?
C20 H20B 0.9900 . ?
C21 H21A 0.9900 . ?
C21 H21B 0.9900 . ?
C22 H22A 0.9900 . ?
C22 H22B 0.9900 . ?
C22 C23 1.542(19) . ?
C23 H23A 0.9900 . ?
C23 H23B 0.9900 . ?
C24 H24A 0.9900 . ?
C24 H24B 0.9900 . ?
C24 C25 1.545(17) . ?
C25 H25A 0.9900 . ?
C25 H25B 0.9900 . ?
C26 H26A 0.9900 . ?
C26 H26B 0.9900 . ?
C26 C27 1.56(2) . ?
C27 H27A 0.9900 . ?
C27 H27B 0.9900 . ?
W2 Cu1 2.6906(19) . ?
W2 Cu2 2.7124(19) . ?
W2 Cu3 2.701(2) . ?
W2 Cu4 2.637(2) . ?
W2 S1 2.242(3) . ?
W2 S2 2.272(3) . ?
W2 S3 2.242(3) . ?
W2 S4 2.194(3) . ?
Cu1 Cl3 2.293(3) . ?
Cu1 S1 2.286(4) . ?
Cu1 S3 2.309(3) . ?
Cu1 N7 2.265(10) . ?
Cu2 Cl2 2.323(3) . ?
Cu2 S2 2.285(4) . ?
Cu2 S3 2.306(3) . ?
Cu2 N9 2.176(11) 2_657 ?
Cu3 Cl0A 2.291(3) . ?
Cu3 Br09 2.610(3) . ?
Cu3 S1 2.331(4) . ?
Cu3 S2 2.310(4) . ?
Cu4 Cl4 2.199(4) . ?
Cu4 Br09 2.907(4) . ?
Cu4 S2 2.303(4) . ?
Cu4 S4 2.247(4) . ?
N7 C43 1.450(16) . ?
N7 C45 1.486(17) . ?
N7 C47 1.459(16) . ?
N8 C41 1.516(15) . ?
N8 C42 1.495(16) . ?
N8 C44 1.527(16) . ?
N8 C46 1.528(15) . ?
N9 C50 1.492(15) . ?
N9 C52 1.467(18) . ?
N9 C54 1.440(17) . ?
N10 C48 1.526(15) . ?
N10 C49 1.500(15) . ?
N10 C51 1.472(17) . ?
N10 C53 1.500(17) . ?
N11 C28 1.45(2) . ?
N11 C30 1.46(2) . ?
N11 C32 1.460(19) . ?
N12 C29 1.497(17) . ?
N12 C31 1.519(16) . ?
N12 C33 1.524(16) . ?
N12 C34 1.484(16) . ?
C28 H28A 0.9900 . ?
C28 H28B 0.9900 . ?
C28 C29 1.550(19) . ?
C29 H29A 0.9900 . ?
C29 H29B 0.9900 . ?
C30 H30 0.9500 . ?
C30 C31 1.549(19) . ?
C31 H31A 0.9900 . ?
C31 H31B 0.9900 . ?
C32 H32A 0.9900 . ?
C32 H32B 0.9900 . ?
C32 C33 1.555(19) . ?
C33 H33A 0.9900 . ?
C33 H33B 0.9900 . ?
C34 H34A 0.9900 . ?
C34 H34B 0.9900 . ?
C34 C35 1.483(17) . ?
C35 C36 1.428(19) . ?
C35 C40 1.362(18) . ?
C36 H36 0.9500 . ?
C36 C37 1.366(18) . ?
C37 C38 1.420(17) . ?
C37 C48 1.499(18) . ?
C38 H38 0.9500 . ?
C38 C39 1.419(19) . ?
C39 C40 1.396(17) . ?
C39 C41 1.488(17) . ?
C40 H40 0.9500 . ?
C41 H41A 0.9900 . ?
C41 H41B 0.9900 . ?
C42 H42A 0.9900 . ?
C42 H42B 0.9900 . ?
C42 C43 1.536(18) . ?
C43 H43A 0.9900 . ?
C43 H43B 0.9900 . ?
C44 H44A 0.9900 . ?
C44 H44B 0.9900 . ?
C44 C45 1.544(17) . ?
C45 H45A 0.9900 . ?
C45 H45B 0.9900 . ?
C46 H46A 0.9900 . ?
C46 H46B 0.9900 . ?
C46 C47 1.535(18) . ?
C47 H47A 0.9900 . ?
C47 H47B 0.9900 . ?
C48 H48A 0.9900 . ?
C48 H48B 0.9900 . ?
C49 H49A 0.9900 . ?
C49 H49B 0.9900 . ?
C49 C50 1.543(18) . ?
C50 H50A 0.9900 . ?
C50 H50B 0.9900 . ?
C51 H51A 0.9900 . ?
C51 H51B 0.9900 . ?
C51 C52 1.555(18) . ?
C52 H52A 0.9900 . ?
C52 H52B 0.9900 . ?
C53 H53A 0.9900 . ?
C53 H53B 0.9900 . ?
C53 C54 1.54(2) . ?
C54 H54A 0.9900 . ?
C54 H54B 0.9900 . ?
S101 O101 1.482(12) . ?
S101 C101 1.788(15) . ?
S101 C102 1.788(13) . ?
C101 H10A 0.9800 . ?
C101 H10B 0.9800 . ?
C101 H10C 0.9800 . ?
C102 H10D 0.9800 . ?
C102 H10E 0.9800 . ?
C102 H10F 0.9800 . ?
S102 O102 1.362(17) . ?
S102 C103 1.750(19) . ?
S102 C104 1.815(18) . ?
C103 H10G 0.9800 . ?
C103 H10H 0.9800 . ?
C103 H10I 0.9800 . ?
C104 H10J 1.0027 . ?
C104 H10K 0.9092 . ?
C104 H10L 1.0853 . ?
S103 O103 1.493(12) . ?
S103 C105 1.786(16) . ?
S103 C106 1.770(18) . ?
C105 H10M 0.9800 . ?
C105 H10N 0.9800 . ?
C105 H10O 0.9800 . ?
C106 H10P 0.9800 . ?
C106 H10Q 0.9800 . ?
C106 H10R 0.9800 . ?
S104 O104 1.493(13) . ?
S104 C107 1.783(16) . ?
S104 C108 1.784(18) . ?
C107 H10S 0.9800 . ?
C107 H10T 0.9800 . ?
C107 H10U 0.9800 . ?
C108 H10V 0.9800 . ?
C108 H10W 0.9800 . ?
C108 H10X 0.9800 . ?
S105 O105 1.355(16) . ?
S105 C109 1.740(18) . ?
S105 C110 1.816(18) . ?
C109 H10Y 1.0212 . ?
C109 H 0.9507 . ?
C109 HA 0.9537 . ?
C110 H11A 0.9745 . ?
C110 H11B 0.9888 . ?
C110 H11C 0.9392 . ?
S106 O106 1.485(11) . ?
S106 C111 1.794(14) . ?
S106 C112 1.793(13) . ?
C111 H11D 0.9800 . ?
C111 H11E 0.9800 . ?
C111 H11F 0.9800 . ?
C112 H11G 0.9800 . ?
C112 H11H 0.9800 . ?
C112 H11I 0.9800 . ?

loop_
_geom_torsion_atom_site_label_1
_geom_torsion_atom_site_label_2
_geom_torsion_atom_site_label_3
_geom_torsion_atom_site_label_4
_geom_torsion
_geom_torsion_site_symmetry_1
_geom_torsion_site_symmetry_2
_geom_torsion_site_symmetry_3
_geom_torsion_site_symmetry_4
_geom_torsion_publ_flag
Cu5 N1 C1 C2 171.6(8) . . . . ?
Cu5 N1 C3 C4 173.4(8) . . . . ?
Cu5 N1 C5 C6 179.3(9) . . . . ?
Cu6 N4 C23 C22 171.2(10) 2_756 . . . ?
Cu6 N4 C25 C24 167.0(10) 2_756 . . . ?
Cu6 N4 C27 C26 171.4(10) 2_756 . . . ?
N1 C1 C2 N2 10.0(14) . . . . ?
N1 C3 C4 N2 10.8(15) . . . . ?
N1 C5 C6 N2 5.9(16) . . . . ?
N2 C7 C8 C9 -89.1(14) . . . . ?
N2 C7 C8 C13 92.4(13) . . . . ?
N3 C22 C23 N4 16.6(18) . . . . ?
N3 C24 C25 N4 16.4(17) . . . . ?
N3 C26 C27 N4 18.9(17) . . . . ?
N5 C15 C16 N6 -5.7(16) . . . . ?
N5 C17 C18 N6 -6(2) . . . . ?
N5 C19 C20 N6 -2.3(15) . . . . ?
C1 N1 C3 C4 -65.9(13) . . . . ?
C1 N1 C5 C6 56.1(15) . . . . ?
C2 N2 C4 C3 53.0(14) . . . . ?
C2 N2 C6 C5 -60.6(13) . . . . ?
C2 N2 C7 C8 174.0(10) . . . . ?
C3 N1 C1 C2 52.5(13) . . . . ?
C3 N1 C5 C6 -60.5(15) . . . . ?
C4 N2 C2 C1 -64.7(12) . . . . ?
C4 N2 C6 C5 56.0(13) . . . . ?
C4 N2 C7 C8 56.3(14) . . . . ?
C5 N1 C1 C2 -64.8(14) . . . . ?
C5 N1 C3 C4 51.1(14) . . . . ?
C6 N2 C2 C1 50.9(12) . . . . ?
C6 N2 C4 C3 -64.6(12) . . . . ?
C6 N2 C7 C8 -65.6(13) . . . . ?
C7 N2 C2 C1 174.7(10) . . . . ?
C7 N2 C4 C3 168.9(10) . . . . ?
C7 N2 C6 C5 -178.8(10) . . . . ?
C7 C8 C9 C10 -177.0(11) . . . . ?
C7 C8 C13 C12 175.8(11) . . . . ?
C8 C9 C10 C11 1.4(19) . . . . ?
C8 C9 C10 C21 179.3(11) . . . . ?
C9 C8 C13 C12 -2.7(18) . . . . ?
C9 C10 C11 C12 -3(2) . . . . ?
C9 C10 C21 N3 87.5(14) . . . . ?
C10 C11 C12 C13 2.2(19) . . . . ?
C10 C11 C12 C14 178.0(12) . . . . ?
C11 C10 C21 N3 -94.7(14) . . . . ?
C11 C12 C13 C8 0.8(18) . . . . ?
C11 C12 C14 N5 88.6(15) . . . . ?
C13 C8 C9 C10 1.5(18) . . . . ?
C13 C12 C14 N5 -95.6(14) . . . . ?
C14 N5 C15 C16 178.7(11) . . . . ?
C14 N5 C17 C18 -173.6(12) . . . . ?
C14 N5 C19 C20 -177.1(11) . . . . ?
C14 C12 C13 C8 -174.9(11) . . . . ?
C15 N5 C14 C12 65.4(14) . . . . ?
C15 N5 C17 C18 64.2(14) . . . . ?
C15 N5 C19 C20 -58.7(13) . . . . ?
C16 N6 C18 C17 -55.9(19) . . . . ?
C16 N6 C20 C19 60.2(15) . . . . ?
C17 N5 C14 C12 -55.9(15) . . . . ?
C17 N5 C15 C16 -57.7(13) . . . . ?
C17 N5 C19 C20 60.4(13) . . . . ?
C18 N6 C16 C15 62.6(16) . . . . ?
C18 N6 C20 C19 -57.8(15) . . . . ?
C19 N5 C14 C12 -177.3(11) . . . . ?
C19 N5 C15 C16 62.9(13) . . . . ?
C19 N5 C17 C18 -55.0(15) . . . . ?
C20 N6 C16 C15 -55.7(15) . . . . ?
C20 N6 C18 C17 63.8(18) . . . . ?
C21 N3 C22 C23 174.5(11) . . . . ?
C21 N3 C24 C25 167.0(11) . . . . ?
C21 N3 C26 C27 169.2(11) . . . . ?
C21 C10 C11 C12 178.8(11) . . . . ?
C22 N3 C21 C10 -61.5(14) . . . . ?
C22 N3 C24 C25 -69.3(14) . . . . ?
C22 N3 C26 C27 46.4(15) . . . . ?
C23 N4 C25 C24 49.7(15) . . . . ?
C23 N4 C27 C26 -68.7(15) . . . . ?
C24 N3 C21 C10 58.8(13) . . . . ?
C24 N3 C22 C23 50.9(15) . . . . ?
C24 N3 C26 C27 -69.7(14) . . . . ?
C25 N4 C23 C22 -69.1(15) . . . . ?
C25 N4 C27 C26 47.0(15) . . . . ?
C26 N3 C21 C10 176.9(11) . . . . ?
C26 N3 C22 C23 -66.0(15) . . . . ?
C26 N3 C24 C25 49.4(15) . . . . ?
C27 N4 C23 C22 48.8(16) . . . . ?
C27 N4 C25 C24 -68.3(15) . . . . ?
Cu1 N7 C43 C42 178.5(9) . . . . ?
Cu1 N7 C45 C44 173.9(8) . . . . ?
Cu1 N7 C47 C46 172.7(9) . . . . ?
Cu2 N9 C50 C49 167.3(10) 2_647 . . . ?
Cu2 N9 C52 C51 170.6(10) 2_647 . . . ?
Cu2 N9 C54 C53 171.9(10) 2_647 . . . ?
N8 C42 C43 N7 7.5(16) . . . . ?
N8 C44 C45 N7 9.4(14) . . . . ?
N8 C46 C47 N7 8.4(15) . . . . ?
N10 C49 C50 N9 15.3(17) . . . . ?
N10 C51 C52 N9 17.9(18) . . . . ?
N10 C53 C54 N9 18.2(18) . . . . ?
N11 C28 C29 N12 -6.9(18) . . . . ?
N11 C30 C31 N12 -5.5(17) . . . . ?
N11 C32 C33 N12 -3.9(17) . . . . ?
N12 C34 C35 C36 87.8(15) . . . . ?
N12 C34 C35 C40 -96.1(15) . . . . ?
C28 N11 C30 C31 62.9(16) . . . . ?
C28 N11 C32 C33 -57.2(16) . . . . ?
C29 N12 C31 C30 -57.0(13) . . . . ?
C29 N12 C33 C32 60.9(14) . . . . ?
C29 N12 C34 C35 -55.5(15) . . . . ?
C30 N11 C28 C29 -56.3(17) . . . . ?
C30 N11 C32 C33 62.6(16) . . . . ?
C31 N12 C29 C28 63.5(14) . . . . ?
C31 N12 C33 C32 -56.7(13) . . . . ?
C31 N12 C34 C35 65.4(15) . . . . ?
C32 N11 C28 C29 64.4(17) . . . . ?
C32 N11 C30 C31 -57.0(16) . . . . ?
C33 N12 C29 C28 -54.6(14) . . . . ?
C33 N12 C31 C30 62.2(14) . . . . ?
C33 N12 C34 C35 -177.2(12) . . . . ?
C34 N12 C29 C28 -174.2(11) . . . . ?
C34 N12 C31 C30 178.6(11) . . . . ?
C34 N12 C33 C32 -175.3(11) . . . . ?
C34 C35 C36 C37 178.9(12) . . . . ?
C34 C35 C40 C39 -176.7(11) . . . . ?
C35 C36 C37 C38 -4.2(18) . . . . ?
C35 C36 C37 C48 178.0(11) . . . . ?
C36 C35 C40 C39 -0.6(17) . . . . ?
C36 C37 C38 C39 3.7(18) . . . . ?
C36 C37 C48 N10 -93.9(14) . . . . ?
C37 C38 C39 C40 -1.7(17) . . . . ?
C37 C38 C39 C41 -176.8(10) . . . . ?
C38 C37 C48 N10 88.3(13) . . . . ?
C38 C39 C40 C35 0.2(17) . . . . ?
C38 C39 C41 N8 -91.9(13) . . . . ?
C40 C35 C36 C37 2.7(18) . . . . ?
C40 C39 C41 N8 93.3(14) . . . . ?
C41 N8 C42 C43 179.3(10) . . . . ?
C41 N8 C44 C45 170.3(9) . . . . ?
C41 N8 C46 C47 176.2(10) . . . . ?
C41 C39 C40 C35 175.1(11) . . . . ?
C42 N8 C41 C39 -64.6(14) . . . . ?
C42 N8 C44 C45 -64.3(12) . . . . ?
C42 N8 C46 C47 52.8(13) . . . . ?
C43 N7 C45 C44 52.8(13) . . . . ?
C43 N7 C47 C46 -62.9(14) . . . . ?
C44 N8 C41 C39 57.1(13) . . . . ?
C44 N8 C42 C43 55.4(13) . . . . ?
C44 N8 C46 C47 -63.7(13) . . . . ?
C45 N7 C43 C42 -63.1(14) . . . . ?
C45 N7 C47 C46 54.2(14) . . . . ?
C46 N8 C41 C39 175.0(10) . . . . ?
C46 N8 C42 C43 -61.6(13) . . . . ?
C46 N8 C44 C45 53.3(12) . . . . ?
C47 N7 C43 C42 53.8(14) . . . . ?
C47 N7 C45 C44 -64.8(13) . . . . ?
C48 N10 C49 C50 168.0(11) . . . . ?
C48 N10 C51 C52 173.3(11) . . . . ?
C48 N10 C53 C54 169.6(11) . . . . ?
C48 C37 C38 C39 -178.4(10) . . . . ?
C49 N10 C48 C37 58.4(14) . . . . ?
C49 N10 C51 C52 50.1(15) . . . . ?
C49 N10 C53 C54 -69.8(14) . . . . ?
C50 N9 C52 C51 -69.9(15) . . . . ?
C50 N9 C54 C53 47.2(16) . . . . ?
C51 N10 C48 C37 -62.4(13) . . . . ?
C51 N10 C49 C50 -68.7(15) . . . . ?
C51 N10 C53 C54 47.2(15) . . . . ?
C52 N9 C50 C49 50.6(15) . . . . ?
C52 N9 C54 C53 -67.3(16) . . . . ?
C53 N10 C48 C37 176.2(11) . . . . ?
C53 N10 C49 C50 50.1(15) . . . . ?
C53 N10 C51 C52 -66.8(15) . . . . ?
C54 N9 C50 C49 -67.1(15) . . . . ?
C54 N9 C52 C51 46.6(16) . . . . ?

loop_
_twin_individual_id
_twin_individual_mass_fraction_refined
1 0.977(11)
2 0.023(11)

loop_
_smtbx_masks_void_nr
_smtbx_masks_void_average_x
_smtbx_masks_void_average_y
_smtbx_masks_void_average_z
_smtbx_masks_void_volume
_smtbx_masks_void_count_electrons
_smtbx_masks_void_content
1 0.023 0.033 0.214 9.7 1.3 ?
2 0.091 0.147 0.503 20.7 3.7 ?
3 -0.023 0.533 0.786 9.7 1.2 ?
4 -0.091 0.647 0.497 20.7 3.6 ?
5 0.407 0.354 0.000 21.5 1.2 ?
6 0.467 0.458 0.712 7.3 0.2 ?
7 0.593 0.854 1.000 21.5 1.1 ?
8 0.533 0.958 0.288 7.3 0.2 ?
